data_7154807
loop_
_publ_author_name
'Rahelivao, Marie Pascaline'
'Gruner, Margit'
'L\"ubken, Tilo'
'Islamov, Daut'
'Kataeva, Olga'
'Andriamanantoanina, Hanta'
'Bauer, Ingmar'
'Kn\"olker, Hans-Joachim'

_publ_section_title
;
 Chemical constituents of the soft corals Sinularia vanderlandi and
 Sinularia gravis from the coast of Madagascar.
;
_journal_issue 3
_journal_name_full 'Organic &amp; biomolecular chemistry'
_journal_page_first 989
_journal_page_last 1001
_journal_paper_doi 10.1039/c5ob02280k
_journal_volume 14
_journal_year 2016
_chemical_absolute_configuration ad
_chemical_compound_source 'soft coral'
_chemical_formula_moiety 'C20 H34 O2'
_chemical_formula_sum 'C20 H34 O2'
_chemical_formula_weight 306.47
_chemical_melting_point 367.4(3)
_chemical_name_systematic Isodecaryiol
_space_group_crystal_system monoclinic
_space_group_IT_number 5
_space_group_name_Hall 'C 2y'
_space_group_name_H-M_alt 'C 1 2 1'
_symmetry_cell_setting monoclinic
_symmetry_Int_Tables_number 5
_symmetry_space_group_name_Hall 'C 2y'
_symmetry_space_group_name_H-M 'C 1 2 1'
_atom_sites_solution_hydrogens geom
_audit_creation_method SHELXL-2014
_audit_update_record
;
2015-10-23 deposited with the CCDC.
2015-11-24 downloaded from the CCDC.
;
_cell_angle_alpha 90
_cell_angle_beta 91.6033(13)
_cell_angle_gamma 90
_cell_formula_units_Z 48
_cell_length_a 24.3170(11)
_cell_length_b 13.7760(6)
_cell_length_c 67.036(3)
_cell_measurement_reflns_used 9911
_cell_measurement_temperature 100(2)
_cell_measurement_theta_max 65.73
_cell_measurement_theta_min 31.44
_cell_volume 22447.7(17)
_computing_cell_refinement 'APEX2  v2, 1-4  (Bruker AXS, 2005-2007)'
_computing_data_collection 'APEX2  v2, 1-4  (Bruker AXS, 2005-2007)'
_computing_data_reduction 'SAINT NT v6.0 (Bruker AXS, 2003)'
_computing_molecular_graphics 'MERCURY 3.1 (Macrae, 2006)'
_computing_publication_material 'enCIFer (Allen et al. 2004)'
_computing_structure_refinement 'SHELXL-2014 (Sheldrick, 2014)'
_computing_structure_solution 'SIR2002 (Giacovazzo, 2014)'
_diffrn_ambient_temperature 100(2)
_diffrn_measured_fraction_theta_full 0.983
_diffrn_measured_fraction_theta_max 0.980
_diffrn_measurement_device_type CCD
_diffrn_measurement_method '\f and \w scans'
_diffrn_radiation_probe x-ray
_diffrn_radiation_type CuK\a
_diffrn_radiation_wavelength 1.54178
_diffrn_reflns_av_R_equivalents 0.0287
_diffrn_reflns_av_unetI/netI 0.0214
_diffrn_reflns_laue_measured_fraction_full 0.983
_diffrn_reflns_laue_measured_fraction_max 0.980
_diffrn_reflns_limit_h_max 29
_diffrn_reflns_limit_h_min -27
_diffrn_reflns_limit_k_max 16
_diffrn_reflns_limit_k_min -13
_diffrn_reflns_limit_l_max 79
_diffrn_reflns_limit_l_min -79
_diffrn_reflns_number 182016
_diffrn_reflns_point_group_measured_fraction_full 0.880
_diffrn_reflns_point_group_measured_fraction_max 0.876
_diffrn_reflns_theta_full 67.679
_diffrn_reflns_theta_max 67.925
_diffrn_reflns_theta_min 1.978
_exptl_absorpt_coefficient_mu 0.519
_exptl_absorpt_correction_T_max 0.1844
_exptl_absorpt_correction_T_min 0.0887
_exptl_absorpt_correction_type multi-scan
_exptl_absorpt_process_details 'SADABS version 2.10 (Sheldrick,Bruker AXS Inc.)'
_exptl_crystal_colour colourless
_exptl_crystal_density_diffrn 1.088
_exptl_crystal_description prism
_exptl_crystal_F_000 8160
_exptl_crystal_size_max 0.267
_exptl_crystal_size_mid 0.252
_exptl_crystal_size_min 0.218
_refine_diff_density_max 0.418
_refine_diff_density_min -0.201
_refine_diff_density_rms 0.028
_refine_ls_abs_structure_details
;
 Flack x determined using 14372 quotients [(I+)-(I-)]/[(I+)+(I-)]
 (Parsons, Flack and Wagner, Acta Cryst. B69 (2013) 249-259).
;
_refine_ls_abs_structure_Flack 0.08(4)
_refine_ls_extinction_method none
_refine_ls_goodness_of_fit_ref 1.098
_refine_ls_hydrogen_treatment mixed
_refine_ls_matrix_type full
_refine_ls_number_parameters 2461
_refine_ls_number_reflns 35799
_refine_ls_number_restraints 1
_refine_ls_restrained_S_all 1.098
_refine_ls_R_factor_all 0.0354
_refine_ls_R_factor_gt 0.0347
_refine_ls_shift/su_max 0.002
_refine_ls_shift/su_mean 0.000
_refine_ls_structure_factor_coef Fsqd
_refine_ls_weighting_details 'w=1/[\s^2^(Fo^2^)+(0.1000P)^2^] where P=(Fo^2^+2Fc^2^)/3'
_refine_ls_weighting_scheme calc
_refine_ls_wR_factor_gt 0.1178
_refine_ls_wR_factor_ref 0.1187
_reflns_Friedel_coverage 0.712
_reflns_friedel_fraction_full 0.767
_reflns_friedel_fraction_max 0.763
_reflns_number_gt 35061
_reflns_number_total 35799
_reflns_threshold_expression 'I > 2\s(I)'
_cod_data_source_file c5ob02280k2.cif
_cod_data_source_block kno141
_cod_depositor_comments
;
The following automatic conversions were performed:

'_chemical_melting_point' value '367.2-367.7' was changed to
'367.4(3)' - the average value was taken and precision was estimated.

Automatic conversion script
Id: cif_fix_values 4268 2015-11-12 08:31:59Z antanas 

 Adding full bibliography for 7154807.cif.
;
_cod_original_cell_volume 22447.5(17)
_cod_original_sg_symbol_H-M 'C 2'
_cod_database_code 7154807
_shelx_space_group_comment
;
The symmetry employed for this shelxl refinement is uniquely defined
by the following loop, which should always be used as a source of
symmetry information in preference to the above space-group names.
They are only intended as comments.
;
_shelx_estimated_absorpt_t_min 0.874
_shelx_estimated_absorpt_t_max 0.895
_shelxl_version_number 2014-3

loop_
_space_group_symop_operation_xyz
'x, y, z'
'-x, y, -z'
'x+1/2, y+1/2, z'
'-x+1/2, y+1/2, -z'

loop_
_atom_site_label
_atom_site_type_symbol
_atom_site_fract_x
_atom_site_fract_y
_atom_site_fract_z
_atom_site_U_iso_or_equiv
_atom_site_adp_type
_atom_site_occupancy
_atom_site_site_symmetry_order
_atom_site_calc_flag
_atom_site_refinement_flags_posn
_atom_site_refinement_flags_adp
C1A C 0.88275(12) 0.5431(3) 0.52509(4) 0.0625(8) Uani 1 1 d . .
H1A H 0.8425 0.5456 0.5216 0.075 Uiso 1 1 calc R U
C2A C 0.88808(11) 0.5820(2) 0.54654(4) 0.0533(6) Uani 1 1 d . .
H2AA H 0.9252 0.5680 0.5522 0.064 Uiso 1 1 calc R U
H2AB H 0.8822 0.6531 0.5467 0.064 Uiso 1 1 calc R U
C3A C 0.84532(10) 0.53219(17) 0.55847(3) 0.0387(5) Uani 1 1 d . .
H3A H 0.8084 0.5491 0.5525 0.046 Uiso 1 1 calc R U
C4A C 0.85119(13) 0.4209(2) 0.55804(4) 0.0531(6) Uani 1 1 d . .
C5A C 0.79772(17) 0.3713(2) 0.56326(4) 0.0658(8) Uani 1 1 d . .
H5AA H 0.7848 0.4007 0.5758 0.079 Uiso 1 1 calc R U
H5AB H 0.8060 0.3023 0.5662 0.079 Uiso 1 1 calc R U
C6A C 0.75017(15) 0.3746(2) 0.54789(5) 0.0669(8) Uani 1 1 d . .
H6AA H 0.7630 0.3450 0.5354 0.080 Uiso 1 1 calc R U
H6AB H 0.7202 0.3329 0.5528 0.080 Uiso 1 1 calc R U
C7A C 0.72615(12) 0.4721(3) 0.54286(5) 0.0625(7) Uani 1 1 d . .
H7A H 0.7196 0.5132 0.5539 0.075 Uiso 1 1 calc R U
C8A C 0.71306(12) 0.5081(2) 0.52550(5) 0.0606(7) Uani 1 1 d . .
C9A C 0.69046(18) 0.6120(3) 0.52338(7) 0.0859(12) Uani 1 1 d . .
H9AA H 0.6509 0.6078 0.5196 0.103 Uiso 1 1 calc R U
H9AB H 0.6933 0.6438 0.5366 0.103 Uiso 1 1 calc R U
C10A C 0.7185(2) 0.6773(3) 0.50822(7) 0.0976(15) Uani 1 1 d . .
H10C H 0.7134 0.6484 0.4948 0.117 Uiso 1 1 calc R U
H10D H 0.7000 0.7413 0.5080 0.117 Uiso 1 1 calc R U
C11A C 0.7776(2) 0.6919(3) 0.51231(6) 0.0823(11) Uani 1 1 d . .
H11A H 0.7880 0.7089 0.5256 0.099 Uiso 1 1 calc R U
C12A C 0.8178(2) 0.6843(3) 0.49970(5) 0.0834(12) Uani 1 1 d . .
C13A C 0.8765(3) 0.7016(4) 0.50713(5) 0.116(2) Uani 1 1 d . .
H13E H 0.8757 0.7373 0.5199 0.139 Uiso 1 1 calc R U
H13F H 0.8953 0.7433 0.4974 0.139 Uiso 1 1 calc R U
C14A C 0.9100(2) 0.6093(5) 0.51021(5) 0.104(2) Uani 1 1 d . .
H14K H 0.9131 0.5750 0.4973 0.125 Uiso 1 1 calc R U
H14L H 0.9475 0.6260 0.5152 0.125 Uiso 1 1 calc R U
O15A O 0.86191(9) 0.38511(16) 0.53822(3) 0.0603(5) Uani 1 1 d . .
C16A C 0.89788(12) 0.4359(3) 0.52485(5) 0.0734(11) Uani 1 1 d . .
C17A C 0.8966(2) 0.3855(3) 0.57269(6) 0.0853(13) Uani 1 1 d . .
H17M H 0.8854 0.3973 0.5864 0.128 Uiso 1 1 calc R U
H17N H 0.9308 0.4208 0.5703 0.128 Uiso 1 1 calc R U
H17O H 0.9026 0.3158 0.5707 0.128 Uiso 1 1 calc R U
O18A O 0.84768(7) 0.56839(12) 0.57861(2) 0.0411(3) Uani 1 1 d . .
H18A H 0.8123(15) 0.571(3) 0.5836(3) 0.062 Uiso 1 1 calc R U
C19A C 0.8124(2) 0.6535(3) 0.47826(5) 0.0907(13) Uani 1 1 d . .
H19P H 0.7738 0.6385 0.4750 0.136 Uiso 1 1 calc R U
H19Q H 0.8350 0.5957 0.4762 0.136 Uiso 1 1 calc R U
H19R H 0.8249 0.7062 0.4697 0.136 Uiso 1 1 calc R U
C20A C 0.71973(16) 0.4575(3) 0.50548(5) 0.0722(8) Uani 1 1 d . .
H20P H 0.7315 0.3903 0.5078 0.108 Uiso 1 1 calc R U
H20Q H 0.7474 0.4918 0.4978 0.108 Uiso 1 1 calc R U
H20R H 0.6845 0.4579 0.4980 0.108 Uiso 1 1 calc R U
C21A C 0.88367(14) 0.3881(4) 0.50470(5) 0.0855(13) Uani 1 1 d . .
H211 H 0.8886 0.3177 0.5058 0.128 Uiso 1 1 calc R U
H212 H 0.9080 0.4136 0.4945 0.128 Uiso 1 1 calc R U
H213 H 0.8453 0.4024 0.5009 0.128 Uiso 1 1 calc R U
C22A C 0.95875(16) 0.4141(5) 0.53003(7) 0.122(2) Uani 1 1 d . .
H22J H 0.9652 0.3440 0.5291 0.184 Uiso 1 1 calc R U
H22K H 0.9676 0.4361 0.5436 0.184 Uiso 1 1 calc R U
H22L H 0.9822 0.4482 0.5207 0.184 Uiso 1 1 calc R U
C1B C 0.79327(9) 0.59719(15) 0.64483(3) 0.0323(4) Uani 1 1 d . .
H1B H 0.7983 0.5252 0.6452 0.039 Uiso 1 1 calc R U
C2B C 0.78793(9) 0.62536(15) 0.62272(3) 0.0321(4) Uani 1 1 d . .
H2BA H 0.7758 0.6937 0.6214 0.039 Uiso 1 1 calc R U
H2BB H 0.8239 0.6185 0.6163 0.039 Uiso 1 1 calc R U
C3B C 0.74579(9) 0.55804(15) 0.61288(3) 0.0322(4) Uani 1 1 d . .
H3B H 0.7606 0.4906 0.6144 0.039 Uiso 1 1 calc R U
C4B C 0.68965(9) 0.55946(16) 0.62312(3) 0.0347(4) Uani 1 1 d . .
C5B C 0.65825(9) 0.46461(17) 0.61855(3) 0.0382(4) Uani 1 1 d . .
H5BA H 0.6609 0.4510 0.6041 0.046 Uiso 1 1 calc R U
H5BB H 0.6189 0.4756 0.6212 0.046 Uiso 1 1 calc R U
C6B C 0.67717(10) 0.37326(16) 0.63010(4) 0.0413(5) Uani 1 1 d . .
H6BA H 0.6763 0.3876 0.6446 0.050 Uiso 1 1 calc R U
H6BB H 0.6502 0.3208 0.6273 0.050 Uiso 1 1 calc R U
C7B C 0.73338(10) 0.33609(16) 0.62548(3) 0.0399(5) Uani 1 1 d . .
H7B H 0.7422 0.3346 0.6118 0.048 Uiso 1 1 calc R U
C8B C 0.77255(10) 0.30490(16) 0.63824(4) 0.0425(5) Uani 1 1 d . .
C9B C 0.82615(11) 0.26668(18) 0.63049(4) 0.0476(5) Uani 1 1 d . .
H9BA H 0.8280 0.2832 0.6161 0.057 Uiso 1 1 calc R U
H9BB H 0.8260 0.1950 0.6316 0.057 Uiso 1 1 calc R U
C10B C 0.87868(10) 0.30579(18) 0.64133(4) 0.0472(5) Uani 1 1 d . .
H10O H 0.8773 0.2889 0.6557 0.057 Uiso 1 1 calc R U
H10P H 0.9112 0.2733 0.6358 0.057 Uiso 1 1 calc R U
C11B C 0.88542(9) 0.41402(18) 0.63936(4) 0.0414(5) Uani 1 1 d . .
H11B H 0.8821 0.4391 0.6262 0.050 Uiso 1 1 calc R U
C12B C 0.89540(9) 0.47895(18) 0.65365(3) 0.0405(5) Uani 1 1 d . .
C13B C 0.89711(9) 0.58603(17) 0.64869(3) 0.0396(5) Uani 1 1 d . .
H13C H 0.9016 0.5938 0.6341 0.048 Uiso 1 1 calc R U
H13D H 0.9295 0.6157 0.6556 0.048 Uiso 1 1 calc R U
C14B C 0.84474(9) 0.64045(16) 0.65490(3) 0.0368(4) Uani 1 1 d . .
H14I H 0.8415 0.6367 0.6696 0.044 Uiso 1 1 calc R U
H14J H 0.8478 0.7097 0.6512 0.044 Uiso 1 1 calc R U
O15B O 0.69595(6) 0.56145(11) 0.64457(2) 0.0346(3) Uani 1 1 d . .
C16B C 0.73855(9) 0.61771(16) 0.65486(3) 0.0352(4) Uani 1 1 d . .
C17B C 0.65446(10) 0.64517(17) 0.61604(3) 0.0410(5) Uani 1 1 d . .
H17J H 0.6765 0.7047 0.6167 0.062 Uiso 1 1 calc R U
H17K H 0.6227 0.6518 0.6246 0.062 Uiso 1 1 calc R U
H17L H 0.6416 0.6340 0.6022 0.062 Uiso 1 1 calc R U
O18B O 0.73940(7) 0.57552(12) 0.59184(2) 0.0364(3) Uani 1 1 d . .
H18B H 0.7336(14) 0.633(3) 0.58991(10) 0.055 Uiso 1 1 calc R U
C19B C 0.90231(12) 0.4551(2) 0.67555(4) 0.0538(6) Uani 1 1 d . .
H19M H 0.8746 0.4902 0.6831 0.081 Uiso 1 1 calc R U
H19N H 0.9391 0.4746 0.6803 0.081 Uiso 1 1 calc R U
H19O H 0.8977 0.3851 0.6775 0.081 Uiso 1 1 calc R U
C20B C 0.76640(12) 0.2998(2) 0.66045(4) 0.0537(6) Uani 1 1 d . .
H20M H 0.7930 0.3436 0.6670 0.081 Uiso 1 1 calc R U
H20N H 0.7732 0.2331 0.6650 0.081 Uiso 1 1 calc R U
H20O H 0.7290 0.3192 0.6638 0.081 Uiso 1 1 calc R U
C21B C 0.73862(11) 0.5751(2) 0.67580(3) 0.0462(5) Uani 1 1 d . .
H21Y H 0.7019 0.5821 0.6813 0.069 Uiso 1 1 calc R U
H21Z H 0.7655 0.6097 0.6843 0.069 Uiso 1 1 calc R U
H210 H 0.7484 0.5062 0.6753 0.069 Uiso 1 1 calc R U
C22B C 0.72368(10) 0.72560(18) 0.65598(4) 0.0453(5) Uani 1 1 d . .
H22G H 0.7503 0.7591 0.6648 0.068 Uiso 1 1 calc R U
H22H H 0.6867 0.7326 0.6613 0.068 Uiso 1 1 calc R U
H22I H 0.7245 0.7541 0.6426 0.068 Uiso 1 1 calc R U
C1C C 0.79512(9) 0.52515(15) 0.76238(3) 0.0336(4) Uani 1 1 d . .
H1C H 0.8304 0.4956 0.7674 0.040 Uiso 1 1 calc R U
C2C C 0.80208(9) 0.63501(15) 0.76454(3) 0.0343(4) Uani 1 1 d . .
H2CA H 0.7704 0.6686 0.7580 0.041 Uiso 1 1 calc R U
H2CB H 0.8031 0.6529 0.7788 0.041 Uiso 1 1 calc R U
C3C C 0.85471(8) 0.66658(15) 0.75508(3) 0.0314(4) Uani 1 1 d . .
H3C H 0.8861 0.6388 0.7632 0.038 Uiso 1 1 calc R U
C4C C 0.85970(9) 0.62952(15) 0.73329(3) 0.0331(4) Uani 1 1 d . .
C5C C 0.92080(9) 0.62151(16) 0.72816(3) 0.0364(4) Uani 1 1 d . .
H5CA H 0.9234 0.6208 0.7134 0.044 Uiso 1 1 calc R U
H5CB H 0.9398 0.6807 0.7331 0.044 Uiso 1 1 calc R U
C6C C 0.95205(9) 0.53293(18) 0.73651(3) 0.0405(5) Uani 1 1 d . .
H6CA H 0.9322 0.4738 0.7320 0.049 Uiso 1 1 calc R U
H6CB H 0.9887 0.5315 0.7305 0.049 Uiso 1 1 calc R U
C7C C 0.96016(9) 0.52714(18) 0.75872(3) 0.0405(5) Uani 1 1 d . .
H7C H 0.9718 0.5855 0.7651 0.049 Uiso 1 1 calc R U
C8C C 0.95327(9) 0.45119(17) 0.77069(3) 0.0380(4) Uani 1 1 d . .
C9C C 0.96723(10) 0.4564(2) 0.79269(3) 0.0466(5) Uani 1 1 d . .
H9CA H 0.9718 0.5255 0.7964 0.056 Uiso 1 1 calc R U
H9CB H 1.0031 0.4240 0.7951 0.056 Uiso 1 1 calc R U
C10C C 0.92493(11) 0.4104(2) 0.80662(3) 0.0484(6) Uani 1 1 d . .
H10A H 0.9216 0.3403 0.8036 0.058 Uiso 1 1 calc R U
H10B H 0.9383 0.4171 0.8206 0.058 Uiso 1 1 calc R U
C11C C 0.86911(10) 0.45704(19) 0.80433(3) 0.0434(5) Uani 1 1 d . .
H11C H 0.8686 0.5257 0.8057 0.052 Uiso 1 1 calc R U
C12C C 0.81999(10) 0.41531(19) 0.80060(3) 0.0433(5) Uani 1 1 d . .
C13C C 0.76956(10) 0.47845(19) 0.79774(3) 0.0422(5) Uani 1 1 d . .
H13A H 0.7780 0.5444 0.8028 0.051 Uiso 1 1 calc R U
H13B H 0.7395 0.4516 0.8057 0.051 Uiso 1 1 calc R U
C14C C 0.74983(9) 0.48558(17) 0.77576(3) 0.0390(5) Uani 1 1 d . .
H14A H 0.7384 0.4205 0.7710 0.047 Uiso 1 1 calc R U
H14B H 0.7174 0.5288 0.7748 0.047 Uiso 1 1 calc R U
O15C O 0.83856(6) 0.53271(11) 0.73054(2) 0.0338(3) Uani 1 1 d . .
C16C C 0.78983(9) 0.49856(15) 0.74028(3) 0.0334(4) Uani 1 1 d . .
C17C C 0.83163(10) 0.69901(16) 0.71834(3) 0.0373(4) Uani 1 1 d . .
H17A H 0.8522 0.7601 0.7180 0.056 Uiso 1 1 calc R U
H17B H 0.7940 0.7119 0.7224 0.056 Uiso 1 1 calc R U
H17C H 0.8307 0.6694 0.7050 0.056 Uiso 1 1 calc R U
O18C O 0.85869(7) 0.77020(11) 0.75612(2) 0.0365(3) Uani 1 1 d . .
H18C H 0.8926(16) 0.7876(8) 0.7546(5) 0.055 Uiso 1 1 calc R U
C19C C 0.81095(13) 0.3086(2) 0.79812(4) 0.0523(6) Uani 1 1 d . .
H19A H 0.7842 0.2863 0.8078 0.078 Uiso 1 1 calc R U
H19B H 0.8458 0.2742 0.8004 0.078 Uiso 1 1 calc R U
H19C H 0.7969 0.2953 0.7846 0.078 Uiso 1 1 calc R U
C20C C 0.93548(11) 0.35300(19) 0.76329(4) 0.0472(5) Uani 1 1 d . .
H20A H 0.9021 0.3331 0.7701 0.071 Uiso 1 1 calc R U
H20B H 0.9648 0.3058 0.7661 0.071 Uiso 1 1 calc R U
H20C H 0.9279 0.3560 0.7489 0.071 Uiso 1 1 calc R U
C21C C 0.79300(10) 0.38895(17) 0.73694(3) 0.0413(5) Uani 1 1 d . .
H21A H 0.7598 0.3581 0.7419 0.062 Uiso 1 1 calc R U
H21B H 0.8254 0.3629 0.7441 0.062 Uiso 1 1 calc R U
H21C H 0.7959 0.3756 0.7226 0.062 Uiso 1 1 calc R U
C22C C 0.73655(9) 0.53574(18) 0.73013(3) 0.0399(5) Uani 1 1 d . .
H22A H 0.7343 0.6064 0.7317 0.060 Uiso 1 1 calc R U
H22B H 0.7049 0.5053 0.7363 0.060 Uiso 1 1 calc R U
H22C H 0.7365 0.5193 0.7159 0.060 Uiso 1 1 calc R U
C1D C 0.83657(9) 0.40479(17) 0.91923(3) 0.0365(4) Uani 1 1 d . .
H1D H 0.8345 0.3994 0.9044 0.044 Uiso 1 1 calc R U
C2D C 0.89055(9) 0.35591(16) 0.92583(3) 0.0370(4) Uani 1 1 d . .
H2DA H 0.8979 0.3676 0.9402 0.044 Uiso 1 1 calc R U
H2DB H 0.8879 0.2850 0.9236 0.044 Uiso 1 1 calc R U
C3D C 0.93664(9) 0.39756(15) 0.91381(3) 0.0342(4) Uani 1 1 d . .
H3D H 0.9298 0.3791 0.8995 0.041 Uiso 1 1 calc R U
C4D C 0.93946(9) 0.50999(16) 0.91499(3) 0.0365(4) Uani 1 1 d . .
C5D C 0.96862(10) 0.55092(17) 0.89677(3) 0.0408(5) Uani 1 1 d . .
H5DA H 1.0037 0.5153 0.8954 0.049 Uiso 1 1 calc R U
H5DB H 0.9781 0.6196 0.8996 0.049 Uiso 1 1 calc R U
C6D C 0.93722(11) 0.54703(19) 0.87643(3) 0.0441(5) Uani 1 1 d . .
H6DA H 0.9028 0.5847 0.8776 0.053 Uiso 1 1 calc R U
H6DB H 0.9598 0.5806 0.8665 0.053 Uiso 1 1 calc R U
C7D C 0.92247(10) 0.44893(19) 0.86827(3) 0.0429(5) Uani 1 1 d . .
H7D H 0.9511 0.4020 0.8687 0.051 Uiso 1 1 calc R U
C8D C 0.87434(10) 0.41892(18) 0.86050(3) 0.0422(5) Uani 1 1 d . .
C9D C 0.86699(11) 0.31656(19) 0.85283(3) 0.0454(5) Uani 1 1 d . .
H9DA H 0.8985 0.2772 0.8579 0.055 Uiso 1 1 calc R U
H9DB H 0.8687 0.3181 0.8381 0.055 Uiso 1 1 calc R U
C10D C 0.81326(11) 0.26416(19) 0.85843(4) 0.0476(5) Uani 1 1 d . .
H10M H 0.7815 0.3029 0.8535 0.057 Uiso 1 1 calc R U
H10N H 0.8117 0.2004 0.8516 0.057 Uiso 1 1 calc R U
C11D C 0.80819(11) 0.24859(18) 0.88054(3) 0.0436(5) Uani 1 1 d . .
H11D H 0.8377 0.2143 0.8869 0.052 Uiso 1 1 calc R U
C12D C 0.76808(10) 0.27626(17) 0.89242(3) 0.0415(5) Uani 1 1 d . .
C13D C 0.77335(10) 0.25917(18) 0.91474(3) 0.0423(5) Uani 1 1 d . .
H13O H 0.8031 0.2115 0.9174 0.051 Uiso 1 1 calc R U
H13P H 0.7386 0.2307 0.9194 0.051 Uiso 1 1 calc R U
C14D C 0.78596(10) 0.35234(18) 0.92670(3) 0.0413(5) Uani 1 1 d . .
H14G H 0.7538 0.3964 0.9257 0.050 Uiso 1 1 calc R U
H14H H 0.7920 0.3355 0.9410 0.050 Uiso 1 1 calc R U
O15D O 0.88609(7) 0.55392(11) 0.91366(2) 0.0383(3) Uani 1 1 d . .
C16D C 0.83989(10) 0.51392(17) 0.92385(3) 0.0386(5) Uani 1 1 d . .
C17D C 0.97118(10) 0.54269(18) 0.93393(3) 0.0435(5) Uani 1 1 d . .
H17G H 0.9597 0.5036 0.9453 0.065 Uiso 1 1 calc R U
H17H H 0.9634 0.6113 0.9365 0.065 Uiso 1 1 calc R U
H17I H 1.0107 0.5341 0.9321 0.065 Uiso 1 1 calc R U
O18D O 0.98781(7) 0.35515(12) 0.92033(2) 0.0384(3) Uani 1 1 d . .
H18D H 1.0164(12) 0.384(2) 0.9135(4) 0.058 Uiso 1 1 calc R U
C19D C 0.71754(11) 0.3315(2) 0.88560(4) 0.0478(5) Uani 1 1 d . .
H19J H 0.7198 0.3983 0.8906 0.072 Uiso 1 1 calc R U
H19K H 0.6848 0.3000 0.8908 0.072 Uiso 1 1 calc R U
H19L H 0.7152 0.3323 0.8710 0.072 Uiso 1 1 calc R U
C20D C 0.82465(11) 0.4835(2) 0.85812(3) 0.0475(5) Uani 1 1 d . .
H20J H 0.8342 0.5495 0.8625 0.071 Uiso 1 1 calc R U
H20K H 0.7950 0.4584 0.8663 0.071 Uiso 1 1 calc R U
H20L H 0.8124 0.4847 0.8441 0.071 Uiso 1 1 calc R U
C21D C 0.79208(10) 0.56958(19) 0.91423(3) 0.0434(5) Uani 1 1 d . .
H21V H 0.7989 0.6395 0.9155 0.065 Uiso 1 1 calc R U
H21W H 0.7580 0.5529 0.9209 0.065 Uiso 1 1 calc R U
H21X H 0.7885 0.5523 0.9001 0.065 Uiso 1 1 calc R U
C22D C 0.84297(11) 0.53644(19) 0.94624(3) 0.0446(5) Uani 1 1 d . .
H22D H 0.8744 0.5023 0.9524 0.067 Uiso 1 1 calc R U
H22E H 0.8090 0.5149 0.9524 0.067 Uiso 1 1 calc R U
H22F H 0.8474 0.6065 0.9482 0.067 Uiso 1 1 calc R U
C1E C 0.92788(9) 1.00297(16) 0.56963(3) 0.0374(4) Uani 1 1 d . .
H1E H 0.9598 0.9671 0.5641 0.045 Uiso 1 1 calc R U
C2E C 0.87954(9) 0.93259(17) 0.56885(3) 0.0383(4) Uani 1 1 d . .
H2EA H 0.8481 0.9613 0.5759 0.046 Uiso 1 1 calc R U
H2EB H 0.8678 0.9213 0.5548 0.046 Uiso 1 1 calc R U
C3E C 0.89527(9) 0.83723(16) 0.57850(3) 0.0361(4) Uani 1 1 d . .
H3E H 0.9232 0.8050 0.5700 0.043 Uiso 1 1 calc R U
C4E C 0.92082(9) 0.84997(16) 0.59980(3) 0.0371(4) Uani 1 1 d . .
C5E C 0.95988(11) 0.76539(18) 0.60475(3) 0.0436(5) Uani 1 1 d . .
H5EA H 0.9650 0.7620 0.6194 0.052 Uiso 1 1 calc R U
H5EB H 0.9416 0.7044 0.6004 0.052 Uiso 1 1 calc R U
C6E C 1.01672(12) 0.7688(2) 0.59561(4) 0.0531(6) Uani 1 1 d . .
H6EA H 1.0341 0.8316 0.5992 0.064 Uiso 1 1 calc R U
H6EB H 1.0396 0.7168 0.6018 0.064 Uiso 1 1 calc R U
C7E C 1.01770(13) 0.7577(3) 0.57362(4) 0.0622(8) Uani 1 1 d . .
H7E H 0.9945 0.7079 0.5683 0.075 Uiso 1 1 calc R U
C8E C 1.04598(13) 0.8065(3) 0.56001(5) 0.0653(8) Uani 1 1 d . .
C9E C 1.0422(2) 0.7796(5) 0.53847(6) 0.115(2) Uani 1 1 d . .
H9EA H 1.0090 0.7394 0.5360 0.137 Uiso 1 1 calc R U
H9EB H 1.0747 0.7403 0.5351 0.137 Uiso 1 1 calc R U
C10E C 1.0393(3) 0.8734(6) 0.52452(6) 0.152(3) Uani 1 1 d . .
H10K H 1.0708 0.9166 0.5278 0.182 Uiso 1 1 calc R U
H10L H 1.0418 0.8536 0.5104 0.182 Uiso 1 1 calc R U
C11E C 0.9859(2) 0.9278(4) 0.52741(4) 0.0923(15) Uani 1 1 d . .
H11E H 0.9536 0.8893 0.5280 0.111 Uiso 1 1 calc R U
C12E C 0.97894(16) 1.0243(4) 0.52922(4) 0.0800(12) Uani 1 1 d . .
C13E C 0.92346(13) 1.0645(2) 0.53366(4) 0.0577(7) Uani 1 1 d . .
H13M H 0.8949 1.0162 0.5298 0.069 Uiso 1 1 calc R U
H13N H 0.9169 1.1236 0.5255 0.069 Uiso 1 1 calc R U
C14E C 0.91795(12) 1.09008(19) 0.55602(3) 0.0465(5) Uani 1 1 d . .
H14E H 0.9447 1.1417 0.5596 0.056 Uiso 1 1 calc R U
H14F H 0.8806 1.1159 0.5582 0.056 Uiso 1 1 calc R U
O15E O 0.95543(7) 0.93508(11) 0.60158(2) 0.0386(3) Uani 1 1 d . .
C16E C 0.94321(10) 1.02517(17) 0.59146(3) 0.0404(5) Uani 1 1 d . .
C17E C 0.87657(10) 0.85310(19) 0.61546(3) 0.0438(5) Uani 1 1 d . .
H17D H 0.8937 0.8665 0.6286 0.066 Uiso 1 1 calc R U
H17E H 0.8576 0.7904 0.6158 0.066 Uiso 1 1 calc R U
H17F H 0.8500 0.9044 0.6121 0.066 Uiso 1 1 calc R U
O18E O 0.84729(7) 0.77672(13) 0.57869(2) 0.0403(3) Uani 1 1 d . .
H18E H 0.8563(5) 0.721(3) 0.5789(5) 0.060 Uiso 1 1 calc R U
C19E C 1.0239(2) 1.0975(6) 0.52861(9) 0.136(3) Uani 1 1 d . .
H19G H 1.0268 1.1315 0.5414 0.203 Uiso 1 1 calc R U
H19H H 1.0158 1.1443 0.5179 0.203 Uiso 1 1 calc R U
H19I H 1.0588 1.0647 0.5261 0.203 Uiso 1 1 calc R U
C20E C 1.08483(17) 0.8867(4) 0.56590(7) 0.0966(15) Uani 1 1 d . .
H20G H 1.0919 0.8849 0.5804 0.145 Uiso 1 1 calc R U
H20H H 1.0684 0.9494 0.5622 0.145 Uiso 1 1 calc R U
H20I H 1.1195 0.8784 0.5590 0.145 Uiso 1 1 calc R U
C21E C 0.99774(13) 1.0793(2) 0.59343(4) 0.0557(6) Uani 1 1 d . .
H21S H 1.0110 1.0775 0.6074 0.084 Uiso 1 1 calc R U
H21T H 0.9924 1.1469 0.5893 0.084 Uiso 1 1 calc R U
H21U H 1.0248 1.0483 0.5849 0.084 Uiso 1 1 calc R U
C22E C 0.89931(13) 1.08445(19) 0.60202(3) 0.0495(6) Uani 1 1 d . .
H237 H 0.9099 1.0917 0.6162 0.074 Uiso 1 1 calc R U
H238 H 0.8639 1.0508 0.6008 0.074 Uiso 1 1 calc R U
H239 H 0.8961 1.1487 0.5958 0.074 Uiso 1 1 calc R U
C1F C 0.92056(9) 0.95060(15) 0.68836(3) 0.0329(4) Uani 1 1 d . .
H1F H 0.9583 0.9796 0.6889 0.039 Uiso 1 1 calc R U
C2F C 0.90348(9) 0.94205(15) 0.71004(3) 0.0332(4) Uani 1 1 d . .
H2FA H 0.8639 0.9256 0.7106 0.040 Uiso 1 1 calc R U
H2FB H 0.9249 0.8900 0.7169 0.040 Uiso 1 1 calc R U
C3F C 0.91444(9) 1.03836(15) 0.72020(3) 0.0321(4) Uani 1 1 d . .
H3F H 0.9548 1.0507 0.7193 0.039 Uiso 1 1 calc R U
C4F C 0.88495(9) 1.12408(15) 0.70932(3) 0.0347(4) Uani 1 1 d . .
C5F C 0.91411(9) 1.21994(16) 0.71476(3) 0.0368(4) Uani 1 1 d . .
H5FA H 0.9215 1.2204 0.7294 0.044 Uiso 1 1 calc R U
H5FB H 0.8883 1.2739 0.7117 0.044 Uiso 1 1 calc R U
C6F C 0.96858(10) 1.24124(16) 0.70436(4) 0.0404(5) Uani 1 1 d . .
H6FA H 0.9615 1.2386 0.6898 0.048 Uiso 1 1 calc R U
H6FB H 0.9798 1.3085 0.7077 0.048 Uiso 1 1 calc R U
C7F C 1.01583(9) 1.17536(16) 0.70935(4) 0.0398(5) Uani 1 1 d . .
H7F H 1.0209 1.1592 0.7231 0.048 Uiso 1 1 calc R U
C8F C 1.05192(10) 1.13627(16) 0.69690(4) 0.0404(5) Uani 1 1 d . .
C9F C 1.09832(10) 1.07327(17) 0.70479(4) 0.0440(5) Uani 1 1 d . .
H9FA H 1.0915 1.0580 0.7189 0.053 Uiso 1 1 calc R U
H9FB H 1.1329 1.1111 0.7044 0.053 Uiso 1 1 calc R U
C10F C 1.10679(10) 0.97674(18) 0.69344(4) 0.0448(5) Uani 1 1 d . .
H10I H 1.1129 0.9911 0.6792 0.054 Uiso 1 1 calc R U
H10J H 1.1401 0.9440 0.6989 0.054 Uiso 1 1 calc R U
C11F C 1.05813(10) 0.90886(16) 0.69495(3) 0.0397(5) Uani 1 1 d . .
H11F H 1.0454 0.8983 0.7080 0.048 Uiso 1 1 calc R U
C12F C 1.03087(10) 0.86215(16) 0.68045(3) 0.0388(4) Uani 1 1 d . .
C13F C 0.98120(10) 0.80158(16) 0.68506(3) 0.0389(4) Uani 1 1 d . .
H13K H 0.9808 0.7891 0.6996 0.047 Uiso 1 1 calc R U
H13L H 0.9840 0.7382 0.6782 0.047 Uiso 1 1 calc R U
C14F C 0.92670(9) 0.85136(16) 0.67844(3) 0.0365(4) Uani 1 1 d . .
H14C H 0.9258 0.8595 0.6638 0.044 Uiso 1 1 calc R U
H14D H 0.8954 0.8095 0.6820 0.044 Uiso 1 1 calc R U
O15F O 0.88818(7) 1.11663(11) 0.68797(2) 0.0364(3) Uani 1 1 d . .
C16F C 0.88389(10) 1.02480(16) 0.67745(3) 0.0385(5) Uani 1 1 d . .
C17F C 0.82506(10) 1.13228(17) 0.71533(3) 0.0409(5) Uani 1 1 d . .
H111 H 0.8236 1.1553 0.7291 0.061 Uiso 1 1 calc R U
H112 H 0.8074 1.0685 0.7143 0.061 Uiso 1 1 calc R U
H113 H 0.8057 1.1783 0.7065 0.061 Uiso 1 1 calc R U
O18F O 0.90244(7) 1.03768(11) 0.74099(2) 0.0362(3) Uani 1 1 d . .
H18F H 0.8695(16) 1.020(3) 0.74244(8) 0.054 Uiso 1 1 calc R U
C19F C 1.04399(12) 0.8695(2) 0.65854(4) 0.0533(6) Uani 1 1 d . .
H19D H 1.0525 0.8048 0.6534 0.080 Uiso 1 1 calc R U
H19E H 1.0758 0.9122 0.6570 0.080 Uiso 1 1 calc R U
H19F H 1.0122 0.8962 0.6511 0.080 Uiso 1 1 calc R U
C20F C 1.05208(12) 1.1556(2) 0.67495(4) 0.0547(6) Uani 1 1 d . .
H20D H 1.0877 1.1831 0.6714 0.082 Uiso 1 1 calc R U
H20E H 1.0227 1.2016 0.6714 0.082 Uiso 1 1 calc R U
H20F H 1.0460 1.0947 0.6677 0.082 Uiso 1 1 calc R U
C21F C 0.90710(14) 1.05085(19) 0.65728(3) 0.0526(6) Uani 1 1 d . .
H21P H 0.9460 1.0685 0.6590 0.079 Uiso 1 1 calc R U
H21Q H 0.8866 1.1059 0.6515 0.079 Uiso 1 1 calc R U
H21R H 0.9036 0.9949 0.6483 0.079 Uiso 1 1 calc R U
C22F C 0.82417(12) 0.9919(2) 0.67460(4) 0.0531(6) Uani 1 1 d . .
H234 H 0.8089 0.9767 0.6876 0.080 Uiso 1 1 calc R U
H235 H 0.8227 0.9338 0.6661 0.080 Uiso 1 1 calc R U
H236 H 0.8026 1.0439 0.6682 0.080 Uiso 1 1 calc R U
C1G C 1.00088(10) 0.81929(16) 0.80857(3) 0.0388(5) Uani 1 1 d . .
H1G H 0.9766 0.8727 0.8133 0.047 Uiso 1 1 calc R U
C2G C 0.98168(10) 0.79853(16) 0.78701(3) 0.0381(4) Uani 1 1 d . .
H2GA H 1.0086 0.7564 0.7804 0.046 Uiso 1 1 calc R U
H2GB H 0.9457 0.7649 0.7868 0.046 Uiso 1 1 calc R U
C3G C 0.97660(9) 0.89427(16) 0.77618(3) 0.0363(4) Uani 1 1 d . .
H3G H 0.9476 0.9334 0.7828 0.044 Uiso 1 1 calc R U
C4G C 1.03068(10) 0.95349(18) 0.77704(3) 0.0421(5) Uani 1 1 d . .
C5G C 1.01857(11) 1.06208(18) 0.77395(3) 0.0439(5) Uani 1 1 d . .
H5GA H 0.9931 1.0688 0.7622 0.053 Uiso 1 1 calc R U
H5GB H 1.0534 1.0948 0.7706 0.053 Uiso 1 1 calc R U
C6G C 0.99339(11) 1.11675(18) 0.79166(3) 0.0448(5) Uani 1 1 d . .
H6GA H 1.0168 1.1049 0.8037 0.054 Uiso 1 1 calc R U
H6GB H 0.9945 1.1872 0.7888 0.054 Uiso 1 1 calc R U
C7G C 0.93537(11) 1.08956(17) 0.79622(3) 0.0440(5) Uani 1 1 d . .
H7G H 0.9105 1.0834 0.7851 0.053 Uiso 1 1 calc R U
C8G C 0.91462(11) 1.07302(17) 0.81416(3) 0.0443(5) Uani 1 1 d . .
C9G C 0.85495(12) 1.0459(2) 0.81603(4) 0.0517(6) Uani 1 1 d . .
H9GA H 0.8398 1.0293 0.8026 0.062 Uiso 1 1 calc R U
H9GB H 0.8347 1.1035 0.8208 0.062 Uiso 1 1 calc R U
C10G C 0.84376(12) 0.9603(2) 0.83025(4) 0.0571(6) Uani 1 1 d . .
H10G H 0.8567 0.9780 0.8439 0.069 Uiso 1 1 calc R U
H10H H 0.8036 0.9491 0.8306 0.069 Uiso 1 1 calc R U
C11G C 0.87163(11) 0.8672(2) 0.82419(4) 0.0489(5) Uani 1 1 d . .
H11G H 0.8665 0.8487 0.8106 0.059 Uiso 1 1 calc R U
C12G C 0.90229(12) 0.8082(2) 0.83544(4) 0.0494(6) Uani 1 1 d . .
C13G C 0.92917(12) 0.71919(19) 0.82631(4) 0.0500(6) Uani 1 1 d . .
H13I H 0.9099 0.7037 0.8135 0.060 Uiso 1 1 calc R U
H13J H 0.9246 0.6631 0.8353 0.060 Uiso 1 1 calc R U
C14G C 0.99065(12) 0.73300(18) 0.82258(3) 0.0477(6) Uani 1 1 d . .
H14S H 1.0055 0.6731 0.8166 0.057 Uiso 1 1 calc R U
H14T H 1.0105 0.7441 0.8355 0.057 Uiso 1 1 calc R U
O15G O 1.05719(7) 0.94946(12) 0.79652(2) 0.0422(3) Uani 1 1 d . .
C16G C 1.05886(10) 0.86216(18) 0.80855(3) 0.0426(5) Uani 1 1 d . .
C17G C 1.07038(11) 0.9207(2) 0.76107(4) 0.0529(6) Uani 1 1 d . .
H17Y H 1.0734 0.8497 0.7613 0.079 Uiso 1 1 calc R U
H17Z H 1.1067 0.9494 0.7638 0.079 Uiso 1 1 calc R U
H110 H 1.0565 0.9419 0.7479 0.079 Uiso 1 1 calc R U
O18G O 0.95826(7) 0.87601(12) 0.75595(2) 0.0386(3) Uani 1 1 d . .
H18G H 0.9421(15) 0.925(3) 0.7514(3) 0.058 Uiso 1 1 calc R U
C19G C 0.91499(16) 0.8235(2) 0.85729(4) 0.0655(8) Uani 1 1 d . .
H11Q H 0.8990 0.7705 0.8650 0.098 Uiso 1 1 calc R U
H11R H 0.8993 0.8854 0.8615 0.098 Uiso 1 1 calc R U
H11S H 0.9549 0.8245 0.8596 0.098 Uiso 1 1 calc R U
C20G C 0.94702(13) 1.0817(2) 0.83359(4) 0.0512(6) Uani 1 1 d . .
H20V H 0.9505 1.0176 0.8398 0.077 Uiso 1 1 calc R U
H20W H 0.9279 1.1258 0.8425 0.077 Uiso 1 1 calc R U
H20X H 0.9837 1.1075 0.8310 0.077 Uiso 1 1 calc R U
C21G C 1.07685(12) 0.9003(2) 0.82902(4) 0.0514(6) Uani 1 1 d . .
H21M H 1.0819 0.8458 0.8383 0.077 Uiso 1 1 calc R U
H21N H 1.0486 0.9442 0.8340 0.077 Uiso 1 1 calc R U
H21O H 1.1117 0.9355 0.8280 0.077 Uiso 1 1 calc R U
C22G C 1.10276(12) 0.7910(2) 0.80144(4) 0.0536(6) Uani 1 1 d . .
H231 H 1.1076 0.7387 0.8112 0.080 Uiso 1 1 calc R U
H232 H 1.1377 0.8254 0.8000 0.080 Uiso 1 1 calc R U
H233 H 1.0910 0.7633 0.7885 0.080 Uiso 1 1 calc R U
C1H C 0.95053(9) 0.98801(16) 0.93842(3) 0.0342(4) Uani 1 1 d . .
H1H H 0.9826 0.9428 0.9397 0.041 Uiso 1 1 calc R U
C2H C 0.97487(9) 1.09014(15) 0.93754(3) 0.0346(4) Uani 1 1 d . .
H2HA H 0.9457 1.1376 0.9340 0.042 Uiso 1 1 calc R U
H2HB H 0.9911 1.1082 0.9507 0.042 Uiso 1 1 calc R U
C3H C 1.01867(9) 1.09106(15) 0.92203(3) 0.0335(4) Uani 1 1 d . .
H3H H 1.0476 1.0438 0.9266 0.040 Uiso 1 1 calc R U
C4H C 0.99677(9) 1.05572(16) 0.90133(3) 0.0348(4) Uani 1 1 d . .
C5H C 1.04489(10) 1.01960(18) 0.88878(3) 0.0416(5) Uani 1 1 d . .
H5HA H 1.0321 1.0172 0.8746 0.050 Uiso 1 1 calc R U
H5HB H 1.0747 1.0685 0.8898 0.050 Uiso 1 1 calc R U
C6H C 1.06962(10) 0.91999(19) 0.89428(3) 0.0446(5) Uani 1 1 d . .
H6HA H 1.0397 0.8713 0.8939 0.053 Uiso 1 1 calc R U
H6HB H 1.0959 0.9017 0.8839 0.053 Uiso 1 1 calc R U
C7H C 1.09881(10) 0.91432(18) 0.91434(3) 0.0416(5) Uani 1 1 d . .
H7H H 1.1238 0.9656 0.9174 0.050 Uiso 1 1 calc R U
C8H C 1.09411(10) 0.84629(17) 0.92850(4) 0.0420(5) Uani 1 1 d . .
C9H C 1.12752(10) 0.85202(18) 0.94786(4) 0.0449(5) Uani 1 1 d . .
H9HA H 1.1439 0.9176 0.9489 0.054 Uiso 1 1 calc R U
H9HB H 1.1582 0.8049 0.9472 0.054 Uiso 1 1 calc R U
C10H C 1.09558(11) 0.83191(18) 0.96702(4) 0.0451(5) Uani 1 1 d . .
H10E H 1.0804 0.7653 0.9663 0.054 Uiso 1 1 calc R U
H10F H 1.1216 0.8347 0.9786 0.054 Uiso 1 1 calc R U
C11H C 1.04945(10) 0.90165(16) 0.97038(3) 0.0399(5) Uani 1 1 d . .
H11H H 1.0588 0.9686 0.9700 0.048 Uiso 1 1 calc R U
C12H C 0.99677(11) 0.88151(17) 0.97379(3) 0.0418(5) Uani 1 1 d . .
C13H C 0.95561(10) 0.96239(19) 0.97586(3) 0.0434(5) Uani 1 1 d . .
H13G H 0.9755 1.0243 0.9781 0.052 Uiso 1 1 calc R U
H13H H 0.9331 0.9498 0.9877 0.052 Uiso 1 1 calc R U
C14H C 0.91727(10) 0.97261(19) 0.95721(3) 0.0416(5) Uani 1 1 d . .
H14Q H 0.8946 0.9133 0.9556 0.050 Uiso 1 1 calc R U
H14R H 0.8922 1.0284 0.9590 0.050 Uiso 1 1 calc R U
O15H O 0.96149(6) 0.97219(11) 0.90287(2) 0.0355(3) Uani 1 1 d . .
C16H C 0.92148(9) 0.96321(16) 0.91846(3) 0.0353(4) Uani 1 1 d . .
C17H C 0.96716(10) 1.13809(18) 0.89002(3) 0.0416(5) Uani 1 1 d . .
H17V H 0.9434 1.1731 0.8991 0.062 Uiso 1 1 calc R U
H17W H 0.9448 1.1109 0.8790 0.062 Uiso 1 1 calc R U
H17X H 0.9944 1.1829 0.8847 0.062 Uiso 1 1 calc R U
O18H O 1.04502(7) 1.18278(12) 0.92031(2) 0.0399(3) Uani 1 1 d . .
H18H H 1.0208(12) 1.227(2) 0.9198(5) 0.060 Uiso 1 1 calc R U
C19H C 0.97266(12) 0.7810(2) 0.97478(4) 0.0510(6) Uani 1 1 d . .
H11N H 0.9559 0.7715 0.9878 0.077 Uiso 1 1 calc R U
H11O H 1.0018 0.7328 0.9731 0.077 Uiso 1 1 calc R U
H11P H 0.9445 0.7732 0.9641 0.077 Uiso 1 1 calc R U
C20H C 1.05730(12) 0.75886(18) 0.92647(4) 0.0489(6) Uani 1 1 d . .
H20S H 1.0269 0.7648 0.9357 0.073 Uiso 1 1 calc R U
H20T H 1.0785 0.7001 0.9296 0.073 Uiso 1 1 calc R U
H20U H 1.0425 0.7548 0.9127 0.073 Uiso 1 1 calc R U
C21H C 0.90578(10) 0.85590(18) 0.91726(4) 0.0432(5) Uani 1 1 d . .
H21J H 0.8760 0.8428 0.9264 0.065 Uiso 1 1 calc R U
H21K H 0.9378 0.8160 0.9210 0.065 Uiso 1 1 calc R U
H21L H 0.8935 0.8401 0.9036 0.065 Uiso 1 1 calc R U
C22H C 0.87049(10) 1.02506(18) 0.91391(3) 0.0415(5) Uani 1 1 d . .
H22Y H 0.8417 1.0087 0.9233 0.062 Uiso 1 1 calc R U
H22Z H 0.8570 1.0122 0.9002 0.062 Uiso 1 1 calc R U
H230 H 0.8800 1.0939 0.9153 0.062 Uiso 1 1 calc R U
C1I C 0.69144(9) 1.01010(15) 0.60245(3) 0.0348(4) Uani 1 1 d . .
H1I H 0.6530 0.9870 0.6046 0.042 Uiso 1 1 calc R U
C2I C 0.72665(9) 0.91879(15) 0.59989(3) 0.0343(4) Uani 1 1 d . .
H2IA H 0.7638 0.9373 0.5955 0.041 Uiso 1 1 calc R U
H2IB H 0.7307 0.8843 0.6128 0.041 Uiso 1 1 calc R U
C3I C 0.69934(9) 0.85289(15) 0.58452(3) 0.0339(4) Uani 1 1 d . .
H3I H 0.6639 0.8306 0.5902 0.041 Uiso 1 1 calc R U
C4I C 0.68483(10) 0.90496(16) 0.56460(3) 0.0375(4) Uani 1 1 d . .
C5I C 0.63537(11) 0.85294(19) 0.55434(3) 0.0455(5) Uani 1 1 d . .
H5IA H 0.6354 0.8689 0.5399 0.055 Uiso 1 1 calc R U
H5IB H 0.6414 0.7821 0.5556 0.055 Uiso 1 1 calc R U
C6I C 0.57832(11) 0.8758(2) 0.56201(4) 0.0489(5) Uani 1 1 d . .
H6IA H 0.5732 0.9470 0.5616 0.059 Uiso 1 1 calc R U
H6IB H 0.5507 0.8470 0.5526 0.059 Uiso 1 1 calc R U
C7I C 0.56573(10) 0.84131(18) 0.58271(4) 0.0451(5) Uani 1 1 d . .
H7I H 0.5772 0.7771 0.5859 0.054 Uiso 1 1 calc R U
C8I C 0.54039(10) 0.88965(18) 0.59728(4) 0.0444(5) Uani 1 1 d . .
C9I C 0.52706(11) 0.8400(2) 0.61661(4) 0.0497(6) Uani 1 1 d . .
H9IA H 0.5470 0.7774 0.6173 0.060 Uiso 1 1 calc R U
H9IB H 0.4872 0.8252 0.6164 0.060 Uiso 1 1 calc R U
C10I C 0.54152(11) 0.89849(18) 0.63570(4) 0.0470(5) Uani 1 1 d . .
H10S H 0.5199 0.9594 0.6356 0.056 Uiso 1 1 calc R U
H10T H 0.5310 0.8604 0.6475 0.056 Uiso 1 1 calc R U
C11I C 0.60156(10) 0.92264(18) 0.63745(3) 0.0409(5) Uani 1 1 d . .
H11I H 0.6260 0.8692 0.6364 0.049 Uiso 1 1 calc R U
C12I C 0.62537(10) 1.00949(17) 0.64024(3) 0.0394(5) Uani 1 1 d . .
C13I C 0.68712(10) 1.01947(18) 0.64040(3) 0.0420(5) Uani 1 1 d . .
H13S H 0.7039 0.9543 0.6419 0.050 Uiso 1 1 calc R U
H13T H 0.6991 1.0589 0.6521 0.050 Uiso 1 1 calc R U
C14I C 0.70849(10) 1.06755(17) 0.62121(3) 0.0407(5) Uani 1 1 d . .
H14O H 0.6937 1.1344 0.6201 0.049 Uiso 1 1 calc R U
H14P H 0.7491 1.0719 0.6221 0.049 Uiso 1 1 calc R U
O15I O 0.66605(7) 1.00321(11) 0.56740(2) 0.0386(3) Uani 1 1 d . .
C16I C 0.68976(9) 1.06684(16) 0.58272(3) 0.0364(4) Uani 1 1 d . .
C17I C 0.73298(11) 0.90326(19) 0.55033(3) 0.0455(5) Uani 1 1 d . .
H17S H 0.7668 0.9226 0.5576 0.068 Uiso 1 1 calc R U
H17T H 0.7256 0.9486 0.5393 0.068 Uiso 1 1 calc R U
H17U H 0.7373 0.8375 0.5450 0.068 Uiso 1 1 calc R U
O18I O 0.73163(7) 0.76755(11) 0.58100(2) 0.0384(3) Uani 1 1 d . .
H18I H 0.7664(16) 0.7843(8) 0.5795(5) 0.058 Uiso 1 1 calc R U
C19I C 0.59433(11) 1.10364(18) 0.64257(3) 0.0438(5) Uani 1 1 d . .
H19Y H 0.6055 1.1344 0.6552 0.066 Uiso 1 1 calc R U
H19Z H 0.5547 1.0904 0.6425 0.066 Uiso 1 1 calc R U
H11M H 0.6026 1.1472 0.6315 0.066 Uiso 1 1 calc R U
C20I C 0.52125(11) 0.9932(2) 0.59558(4) 0.0518(6) Uani 1 1 d . .
H221 H 0.5433 1.0339 0.6048 0.078 Uiso 1 1 calc R U
H222 H 0.4824 0.9972 0.5990 0.078 Uiso 1 1 calc R U
H223 H 0.5256 1.0160 0.5819 0.078 Uiso 1 1 calc R U
C21I C 0.64825(10) 1.14942(17) 0.58305(4) 0.0442(5) Uani 1 1 d . .
H21G H 0.6622 1.2011 0.5919 0.066 Uiso 1 1 calc R U
H21H H 0.6132 1.1252 0.5880 0.066 Uiso 1 1 calc R U
H21I H 0.6426 1.1752 0.5695 0.066 Uiso 1 1 calc R U
C22I C 0.74484(10) 1.10843(17) 0.57684(4) 0.0435(5) Uani 1 1 d . .
H22V H 0.7721 1.0562 0.5764 0.065 Uiso 1 1 calc R U
H22W H 0.7569 1.1571 0.5867 0.065 Uiso 1 1 calc R U
H22X H 0.7410 1.1388 0.5637 0.065 Uiso 1 1 calc R U
C1J C 0.66516(9) 0.89529(16) 0.73041(3) 0.0360(4) Uani 1 1 d . .
H1J H 0.6577 0.9661 0.7284 0.043 Uiso 1 1 calc R U
C2J C 0.72714(9) 0.88480(16) 0.73258(3) 0.0349(4) Uani 1 1 d . .
H2JA H 0.7366 0.8180 0.7369 0.042 Uiso 1 1 calc R U
H2JB H 0.7442 0.8968 0.7196 0.042 Uiso 1 1 calc R U
C3J C 0.74884(8) 0.95683(15) 0.74780(3) 0.0327(4) Uani 1 1 d . .
H3J H 0.7413 1.0230 0.7422 0.039 Uiso 1 1 calc R U
C4J C 0.71941(9) 0.95114(16) 0.76809(3) 0.0351(4) Uani 1 1 d . .
C5J C 0.72325(10) 1.05101(17) 0.77841(3) 0.0395(5) Uani 1 1 d . .
H5JA H 0.7185 1.0411 0.7929 0.047 Uiso 1 1 calc R U
H5JB H 0.7609 1.0766 0.7767 0.047 Uiso 1 1 calc R U
C6J C 0.68229(10) 1.12885(18) 0.77127(4) 0.0431(5) Uani 1 1 d . .
H6JA H 0.6448 1.1013 0.7719 0.052 Uiso 1 1 calc R U
H6JB H 0.6844 1.1836 0.7808 0.052 Uiso 1 1 calc R U
C7J C 0.68952(10) 1.16880(16) 0.75063(4) 0.0412(5) Uani 1 1 d . .
H7J H 0.7263 1.1830 0.7473 0.049 Uiso 1 1 calc R U
C8J C 0.65133(10) 1.18712(16) 0.73634(4) 0.0422(5) Uani 1 1 d . .
C9J C 0.66665(11) 1.23351(17) 0.71687(4) 0.0465(5) Uani 1 1 d . .
H9JA H 0.7072 1.2329 0.7160 0.056 Uiso 1 1 calc R U
H9JB H 0.6548 1.3022 0.7170 0.056 Uiso 1 1 calc R U
C10J C 0.64204(11) 1.18537(18) 0.69790(4) 0.0442(5) Uani 1 1 d . .
H10Q H 0.6014 1.1890 0.6982 0.053 Uiso 1 1 calc R U
H10R H 0.6539 1.2222 0.6861 0.053 Uiso 1 1 calc R U
C11J C 0.65893(10) 1.08088(17) 0.69570(3) 0.0399(5) Uani 1 1 d . .
H11J H 0.6974 1.0688 0.6963 0.048 Uiso 1 1 calc R U
C12J C 0.62706(10) 1.00313(17) 0.69302(3) 0.0380(4) Uani 1 1 d . .
C13J C 0.65214(10) 0.90260(17) 0.69256(3) 0.0413(5) Uani 1 1 d . .
H13Q H 0.6923 0.9086 0.6907 0.050 Uiso 1 1 calc R U
H13R H 0.6364 0.8667 0.6810 0.050 Uiso 1 1 calc R U
C14J C 0.64214(11) 0.84379(17) 0.71172(3) 0.0420(5) Uani 1 1 d . .
H14M H 0.6021 0.8335 0.7131 0.050 Uiso 1 1 calc R U
H14N H 0.6598 0.7793 0.7106 0.050 Uiso 1 1 calc R U
O15J O 0.66147(6) 0.93201(11) 0.76554(2) 0.0371(3) Uani 1 1 d . .
C16J C 0.63918(9) 0.86743(16) 0.75028(3) 0.0373(4) Uani 1 1 d . .
C17J C 0.74577(10) 0.87521(17) 0.78198(3) 0.0397(5) Uani 1 1 d . .
H17P H 0.7222 0.8645 0.7934 0.060 Uiso 1 1 calc R U
H17Q H 0.7819 0.8983 0.7868 0.060 Uiso 1 1 calc R U
H17R H 0.7501 0.8141 0.7747 0.060 Uiso 1 1 calc R U
O18J O 0.80713(6) 0.94944(12) 0.75098(2) 0.0369(3) Uani 1 1 d . .
H18J H 0.8159(4) 0.890(3) 0.7529(5) 0.055 Uiso 1 1 calc R U
C19J C 0.56548(10) 1.00494(19) 0.69101(3) 0.0438(5) Uani 1 1 d . .
H19V H 0.5525 1.0721 0.6918 0.066 Uiso 1 1 calc R U
H19W H 0.5498 0.9669 0.7018 0.066 Uiso 1 1 calc R U
H19X H 0.5539 0.9770 0.6781 0.066 Uiso 1 1 calc R U
C20J C 0.59088(10) 1.1671(2) 0.73843(4) 0.0475(5) Uani 1 1 d . .
H218 H 0.5841 1.1454 0.7521 0.071 Uiso 1 1 calc R U
H219 H 0.5793 1.1163 0.7290 0.071 Uiso 1 1 calc R U
H220 H 0.5699 1.2265 0.7356 0.071 Uiso 1 1 calc R U
C21J C 0.57841(10) 0.8913(2) 0.75027(4) 0.0455(5) Uani 1 1 d . .
H21D H 0.5650 0.8860 0.7639 0.068 Uiso 1 1 calc R U
H21E H 0.5582 0.8457 0.7416 0.068 Uiso 1 1 calc R U
H21F H 0.5726 0.9576 0.7454 0.068 Uiso 1 1 calc R U
C22J C 0.64667(10) 0.76027(17) 0.75581(3) 0.0410(5) Uani 1 1 d . .
H22M H 0.6302 0.7479 0.7687 0.062 Uiso 1 1 calc R U
H22N H 0.6860 0.7448 0.7567 0.062 Uiso 1 1 calc R U
H22O H 0.6286 0.7196 0.7456 0.062 Uiso 1 1 calc R U
C1K C 0.61075(9) 0.91982(17) 0.85167(3) 0.0373(4) Uani 1 1 d . .
H1K H 0.6368 0.8637 0.8523 0.045 Uiso 1 1 calc R U
C2K C 0.57934(9) 0.91774(17) 0.87105(3) 0.0377(4) Uani 1 1 d . .
H2KA H 0.5576 0.9781 0.8724 0.045 Uiso 1 1 calc R U
H2KB H 0.5536 0.8620 0.8710 0.045 Uiso 1 1 calc R U
C3K C 0.61997(9) 0.90872(16) 0.88832(3) 0.0350(4) Uani 1 1 d . .
H3K H 0.6384 0.8441 0.8873 0.042 Uiso 1 1 calc R U
C4K C 0.66524(9) 0.98757(17) 0.88829(3) 0.0374(4) Uani 1 1 d . .
C5K C 0.71695(10) 0.95146(18) 0.89974(3) 0.0416(5) Uani 1 1 d . .
H5KA H 0.7408 1.0083 0.9027 0.050 Uiso 1 1 calc R U
H5KB H 0.7054 0.9249 0.9127 0.050 Uiso 1 1 calc R U
C6K C 0.75191(10) 0.87413(19) 0.88952(4) 0.0448(5) Uani 1 1 d . .
H6KA H 0.7622 0.8992 0.8763 0.054 Uiso 1 1 calc R U
H6KB H 0.7863 0.8652 0.8975 0.054 Uiso 1 1 calc R U
C7K C 0.72541(10) 0.77706(18) 0.88663(3) 0.0418(5) Uani 1 1 d . .
H7K H 0.7070 0.7522 0.8978 0.050 Uiso 1 1 calc R U
C8K C 0.72403(10) 0.72031(17) 0.87039(3) 0.0404(5) Uani 1 1 d . .
C9K C 0.69463(10) 0.62357(18) 0.87089(4) 0.0428(5) Uani 1 1 d . .
H9KA H 0.6722 0.6215 0.8830 0.051 Uiso 1 1 calc R U
H9KB H 0.7226 0.5716 0.8722 0.051 Uiso 1 1 calc R U
C10K C 0.65687(11) 0.60029(19) 0.85266(4) 0.0463(5) Uani 1 1 d . .
H10W H 0.6795 0.5976 0.8406 0.056 Uiso 1 1 calc R U
H10X H 0.6404 0.5353 0.8545 0.056 Uiso 1 1 calc R U
C11K C 0.61144(10) 0.67265(18) 0.84920(3) 0.0414(5) Uani 1 1 d . .
H11K H 0.5891 0.6849 0.8603 0.050 Uiso 1 1 calc R U
C12K C 0.59814(10) 0.72219(19) 0.83264(3) 0.0433(5) Uani 1 1 d . .
C13K C 0.55236(10) 0.7963(2) 0.83237(3) 0.0454(5) Uani 1 1 d . .
H13U H 0.5286 0.7843 0.8439 0.054 Uiso 1 1 calc R U
H13V H 0.5296 0.7876 0.8200 0.054 Uiso 1 1 calc R U
C14K C 0.57296(11) 0.90218(19) 0.83330(3) 0.0447(5) Uani 1 1 d . .
H14U H 0.5932 0.9170 0.8211 0.054 Uiso 1 1 calc R U
H14V H 0.5410 0.9465 0.8338 0.054 Uiso 1 1 calc R U
O15K O 0.68411(7) 1.00706(12) 0.86845(2) 0.0399(3) Uani 1 1 d . .
C16K C 0.64647(10) 1.01125(18) 0.85141(3) 0.0421(5) Uani 1 1 d . .
C17K C 0.64565(12) 1.08138(19) 0.89821(4) 0.0480(5) Uani 1 1 d . .
H117 H 0.6451 1.0721 0.9127 0.072 Uiso 1 1 calc R U
H118 H 0.6086 1.0974 0.8932 0.072 Uiso 1 1 calc R U
H119 H 0.6708 1.1345 0.8951 0.072 Uiso 1 1 calc R U
O18K O 0.59137(7) 0.91082(12) 0.90682(2) 0.0390(3) Uani 1 1 d . .
H18K H 0.6063(11) 0.875(3) 0.9147(4) 0.058 Uiso 1 1 calc R U
C19K C 0.62848(12) 0.7126(2) 0.81326(4) 0.0546(6) Uani 1 1 d . .
H19S H 0.6604 0.6700 0.8153 0.082 Uiso 1 1 calc R U
H19T H 0.6409 0.7768 0.8090 0.082 Uiso 1 1 calc R U
H19U H 0.6038 0.6849 0.8030 0.082 Uiso 1 1 calc R U
C20K C 0.75158(11) 0.7454(2) 0.85114(4) 0.0488(5) Uani 1 1 d . .
H215 H 0.7727 0.6893 0.8466 0.073 Uiso 1 1 calc R U
H216 H 0.7764 0.8006 0.8534 0.073 Uiso 1 1 calc R U
H217 H 0.7235 0.7624 0.8410 0.073 Uiso 1 1 calc R U
C21K C 0.68535(12) 1.0096(2) 0.83392(4) 0.0520(6) Uani 1 1 d . .
H224 H 0.7055 0.9480 0.8339 0.078 Uiso 1 1 calc R U
H225 H 0.7114 1.0636 0.8352 0.078 Uiso 1 1 calc R U
H226 H 0.6640 1.0161 0.8214 0.078 Uiso 1 1 calc R U
C22K C 0.61417(12) 1.1066(2) 0.85065(4) 0.0527(6) Uani 1 1 d . .
H22P H 0.6396 1.1612 0.8526 0.079 Uiso 1 1 calc R U
H22Q H 0.5872 1.1070 0.8612 0.079 Uiso 1 1 calc R U
H22R H 0.5950 1.1127 0.8376 0.079 Uiso 1 1 calc R U
C1L C 0.61392(9) 0.87311(16) 0.98103(3) 0.0351(4) Uani 1 1 d . .
H1L H 0.6481 0.9128 0.9798 0.042 Uiso 1 1 calc R U
C2L C 0.59804(9) 0.84069(16) 0.95976(3) 0.0355(4) Uani 1 1 d . .
H2LA H 0.5694 0.7898 0.9601 0.043 Uiso 1 1 calc R U
H2LB H 0.5835 0.8963 0.9519 0.043 Uiso 1 1 calc R U
C3L C 0.64946(9) 0.80148(15) 0.95057(3) 0.0324(4) Uani 1 1 d . .
H3L H 0.6764 0.8563 0.9504 0.039 Uiso 1 1 calc R U
C4L C 0.67702(9) 0.71929(15) 0.96298(3) 0.0343(4) Uani 1 1 d . .
C5L C 0.73813(9) 0.71269(16) 0.95819(3) 0.0377(4) Uani 1 1 d . .
H5LA H 0.7412 0.7131 0.9435 0.045 Uiso 1 1 calc R U
H5LB H 0.7520 0.6491 0.9630 0.045 Uiso 1 1 calc R U
C6L C 0.77647(9) 0.79186(17) 0.96678(3) 0.0389(4) Uani 1 1 d . .
H6LA H 0.7717 0.7947 0.9814 0.047 Uiso 1 1 calc R U
H6LB H 0.8149 0.7718 0.9646 0.047 Uiso 1 1 calc R U
C7L C 0.76868(9) 0.89258(17) 0.95851(3) 0.0367(4) Uani 1 1 d . .
H7L H 0.7609 0.8972 0.9446 0.044 Uiso 1 1 calc R U
C8L C 0.77141(9) 0.97589(17) 0.96850(3) 0.0377(4) Uani 1 1 d . .
C9L C 0.76353(10) 1.07193(17) 0.95786(4) 0.0423(5) Uani 1 1 d . .
H9LA H 0.7518 1.0590 0.9438 0.051 Uiso 1 1 calc R U
H9LB H 0.7994 1.1058 0.9577 0.051 Uiso 1 1 calc R U
C10L C 0.72118(11) 1.13986(18) 0.96722(4) 0.0456(5) Uani 1 1 d . .
H10U H 0.7330 1.1538 0.9812 0.055 Uiso 1 1 calc R U
H10V H 0.7206 1.2021 0.9598 0.055 Uiso 1 1 calc R U
C11L C 0.66392(10) 1.09887(16) 0.96711(3) 0.0389(5) Uani 1 1 d . .
H11L H 0.6496 1.0772 0.9546 0.047 Uiso 1 1 calc R U
C12L C 0.63071(10) 1.08921(16) 0.98247(3) 0.0401(5) Uani 1 1 d . .
C13L C 0.57448(10) 1.04364(18) 0.98005(3) 0.0422(5) Uani 1 1 d . .
H13W H 0.5648 1.0386 0.9656 0.051 Uiso 1 1 calc R U
H13X H 0.5471 1.0866 0.9862 0.051 Uiso 1 1 calc R U
C14L C 0.57091(10) 0.94153(19) 0.98960(3) 0.0420(5) Uani 1 1 d . .
H14W H 0.5770 0.9469 1.0042 0.050 Uiso 1 1 calc R U
H14X H 0.5337 0.9144 0.9870 0.050 Uiso 1 1 calc R U
O15L O 0.67655(6) 0.73852(11) 0.98423(2) 0.0352(3) Uani 1 1 d . .
C16L C 0.63061(9) 0.78441(17) 0.99368(3) 0.0377(4) Uani 1 1 d . .
C17L C 0.64971(11) 0.62142(17) 0.95846(3) 0.0421(5) Uani 1 1 d . .
H114 H 0.6096 0.6290 0.9584 0.063 Uiso 1 1 calc R U
H115 H 0.6610 0.5743 0.9687 0.063 Uiso 1 1 calc R U
H116 H 0.6610 0.5983 0.9454 0.063 Uiso 1 1 calc R U
O18L O 0.64104(7) 0.77122(12) 0.93023(2) 0.0362(3) Uani 1 1 d . .
H18L H 0.6149(15) 0.737(3) 0.92940(10) 0.054 Uiso 1 1 calc R U
C19L C 0.64650(13) 1.1183(2) 1.00345(4) 0.0547(6) Uani 1 1 d . .
H11T H 0.6433 1.0621 1.0123 0.082 Uiso 1 1 calc R U
H11U H 0.6219 1.1700 1.0078 0.082 Uiso 1 1 calc R U
H11V H 0.6845 1.1418 1.0039 0.082 Uiso 1 1 calc R U
C20L C 0.78387(11) 0.98337(18) 0.99058(4) 0.0463(5) Uani 1 1 d . .
H20Y H 0.7985 0.9213 0.9955 0.070 Uiso 1 1 calc R U
H20Z H 0.7501 0.9991 0.9975 0.070 Uiso 1 1 calc R U
H214 H 0.8112 1.0346 0.9931 0.070 Uiso 1 1 calc R U
C21L C 0.65593(11) 0.81521(19) 1.01377(3) 0.0447(5) Uani 1 1 d . .
H227 H 0.6722 0.7585 1.0205 0.067 Uiso 1 1 calc R U
H228 H 0.6273 0.8429 1.0221 0.067 Uiso 1 1 calc R U
H229 H 0.6845 0.8640 1.0116 0.067 Uiso 1 1 calc R U
C22L C 0.58392(11) 0.7130(2) 0.99728(4) 0.0489(6) Uani 1 1 d . .
H22S H 0.5559 0.7444 1.0053 0.073 Uiso 1 1 calc R U
H22T H 0.5985 0.6560 1.0044 0.073 Uiso 1 1 calc R U
H22U H 0.5674 0.6927 0.9844 0.073 Uiso 1 1 calc R U

loop_
_atom_site_aniso_label
_atom_site_aniso_U_11
_atom_site_aniso_U_22
_atom_site_aniso_U_33
_atom_site_aniso_U_23
_atom_site_aniso_U_13
_atom_site_aniso_U_12
C1A 0.0441(14) 0.106(3) 0.0381(11) -0.0222(13) 0.0086(10) -0.0261(15)
C2A 0.0460(14) 0.0747(18) 0.0397(11) -0.0170(11) 0.0088(10) -0.0195(12)
C3A 0.0392(12) 0.0417(12) 0.0353(10) -0.0086(8) 0.0024(8) -0.0034(9)
C4A 0.0711(18) 0.0449(14) 0.0424(11) -0.0116(10) -0.0129(11) 0.0116(12)
C5A 0.106(3) 0.0403(14) 0.0509(13) -0.0007(10) -0.0037(14) -0.0153(15)
C6A 0.070(2) 0.0546(17) 0.0763(18) 0.0010(13) 0.0065(15) -0.0228(14)
C7A 0.0434(15) 0.073(2) 0.0716(17) -0.0171(15) 0.0089(12) -0.0161(13)
C8A 0.0416(15) 0.0651(18) 0.0748(18) -0.0191(14) -0.0052(12) 0.0011(12)
C9A 0.069(2) 0.094(3) 0.094(3) -0.017(2) -0.0072(19) 0.031(2)
C10A 0.134(4) 0.072(3) 0.086(2) 0.0066(19) -0.010(3) 0.041(3)
C11A 0.130(4) 0.0506(18) 0.0655(19) 0.0077(13) -0.005(2) 0.0073(19)
C12A 0.145(4) 0.0521(18) 0.0534(16) 0.0071(13) 0.008(2) -0.027(2)
C13A 0.190(6) 0.116(4) 0.0413(15) -0.0058(18) 0.021(2) -0.108(4)
C14A 0.092(3) 0.175(5) 0.0463(15) -0.030(2) 0.0225(17) -0.080(3)
O15A 0.0606(12) 0.0648(12) 0.0547(10) -0.0286(9) -0.0142(9) 0.0215(9)
C16A 0.0374(14) 0.124(3) 0.0588(16) -0.0513(18) -0.0044(12) 0.0126(16)
C17A 0.112(3) 0.069(2) 0.0726(19) -0.0258(16) -0.043(2) 0.038(2)
O18A 0.0460(9) 0.0420(9) 0.0354(7) -0.0070(6) 0.0041(6) -0.0041(7)
C19A 0.133(4) 0.086(3) 0.0536(17) 0.0063(16) 0.002(2) -0.022(2)
C20A 0.073(2) 0.077(2) 0.0667(17) -0.0126(15) -0.0084(15) 0.0010(17)
C21A 0.0487(17) 0.145(4) 0.0625(17) -0.058(2) -0.0042(13) 0.0105(19)
C22A 0.047(2) 0.223(7) 0.097(3) -0.094(4) -0.0197(18) 0.037(3)
C1B 0.0325(11) 0.0316(10) 0.0328(9) -0.0022(7) 0.0011(7) -0.0012(8)
C2B 0.0314(10) 0.0302(10) 0.0349(9) -0.0004(7) 0.0038(7) -0.0015(8)
C3B 0.0357(11) 0.0287(10) 0.0320(9) 0.0003(7) 0.0001(7) 0.0001(8)
C4B 0.0346(11) 0.0346(11) 0.0347(9) -0.0007(7) 0.0001(8) 0.0015(8)
C5B 0.0300(10) 0.0384(12) 0.0460(11) -0.0030(8) 0.0003(8) -0.0009(8)
C6B 0.0353(12) 0.0322(11) 0.0565(12) -0.0016(9) 0.0035(9) -0.0033(8)
C7B 0.0404(12) 0.0289(10) 0.0508(11) -0.0015(8) 0.0066(9) -0.0036(8)
C8B 0.0420(13) 0.0272(10) 0.0585(13) 0.0018(9) 0.0060(10) -0.0013(9)
C9B 0.0427(13) 0.0335(12) 0.0669(14) -0.0020(10) 0.0069(11) 0.0017(9)
C10B 0.0381(13) 0.0380(12) 0.0660(14) 0.0020(10) 0.0078(10) 0.0045(9)
C11B 0.0322(11) 0.0408(12) 0.0514(12) 0.0054(9) 0.0054(9) 0.0018(9)
C12B 0.0279(10) 0.0443(13) 0.0493(11) 0.0044(9) 0.0004(8) -0.0005(9)
C13B 0.0332(11) 0.0413(12) 0.0442(10) 0.0002(9) -0.0019(8) -0.0061(9)
C14B 0.0376(11) 0.0355(11) 0.0373(9) -0.0011(8) -0.0003(8) -0.0044(8)
O15B 0.0324(8) 0.0370(8) 0.0346(7) -0.0014(5) 0.0023(5) -0.0034(6)
C16B 0.0343(11) 0.0343(11) 0.0371(10) -0.0046(8) 0.0031(8) -0.0023(8)
C17B 0.0360(12) 0.0398(12) 0.0474(11) 0.0015(9) 0.0026(9) 0.0050(9)
O18B 0.0418(8) 0.0342(8) 0.0333(7) 0.0010(5) -0.0007(6) 0.0010(6)
C19B 0.0547(16) 0.0499(15) 0.0561(14) 0.0085(11) -0.0113(11) 0.0033(12)
C20B 0.0475(15) 0.0541(15) 0.0599(14) 0.0166(11) 0.0085(11) 0.0047(11)
C21B 0.0444(13) 0.0609(15) 0.0336(10) -0.0013(9) 0.0034(9) -0.0119(11)
C22B 0.0418(13) 0.0384(12) 0.0562(13) -0.0140(10) 0.0086(10) -0.0001(9)
C1C 0.0317(10) 0.0324(10) 0.0367(9) 0.0035(7) 0.0000(8) -0.0010(8)
C2C 0.0346(11) 0.0348(11) 0.0336(9) -0.0013(7) 0.0009(8) 0.0021(8)
C3C 0.0310(10) 0.0282(10) 0.0348(9) 0.0006(7) -0.0014(7) -0.0003(7)
C4C 0.0358(11) 0.0293(10) 0.0342(9) 0.0018(7) 0.0016(8) -0.0029(8)
C5C 0.0372(11) 0.0362(11) 0.0361(9) 0.0013(8) 0.0041(8) -0.0053(8)
C6C 0.0333(11) 0.0452(12) 0.0434(11) 0.0004(9) 0.0051(8) 0.0028(9)
C7C 0.0322(11) 0.0442(12) 0.0450(11) -0.0047(9) 0.0014(8) 0.0048(9)
C8C 0.0314(11) 0.0427(12) 0.0398(10) 0.0017(8) -0.0006(8) 0.0066(9)
C9C 0.0389(12) 0.0575(15) 0.0431(11) 0.0000(10) -0.0039(9) 0.0015(10)
C10C 0.0464(14) 0.0616(16) 0.0370(10) 0.0052(10) -0.0038(9) 0.0023(11)
C11C 0.0448(13) 0.0508(14) 0.0345(9) 0.0042(9) 0.0007(9) -0.0001(10)
C12C 0.0465(13) 0.0509(14) 0.0325(9) 0.0082(9) 0.0021(9) 0.0004(10)
C13C 0.0385(12) 0.0507(13) 0.0377(10) 0.0054(9) 0.0066(8) -0.0021(10)
C14C 0.0347(11) 0.0438(12) 0.0384(10) 0.0072(8) 0.0003(8) -0.0025(9)
O15C 0.0352(8) 0.0301(7) 0.0362(6) -0.0023(5) 0.0030(5) -0.0020(6)
C16C 0.0340(11) 0.0301(10) 0.0361(9) 0.0041(7) 0.0005(8) -0.0018(8)
C17C 0.0423(12) 0.0346(11) 0.0346(9) 0.0035(8) -0.0046(8) -0.0029(8)
O18C 0.0360(8) 0.0283(7) 0.0451(7) -0.0023(5) -0.0023(6) -0.0007(6)
C19C 0.0603(16) 0.0477(14) 0.0485(12) 0.0099(10) -0.0048(11) -0.0037(12)
C20C 0.0512(14) 0.0446(13) 0.0456(11) 0.0001(9) -0.0001(10) 0.0071(10)
C21C 0.0456(13) 0.0334(11) 0.0448(11) 0.0010(8) 0.0000(9) -0.0047(9)
C22C 0.0364(12) 0.0425(12) 0.0406(10) 0.0028(8) -0.0042(8) -0.0014(9)
C1D 0.0364(11) 0.0409(12) 0.0325(9) -0.0003(8) 0.0037(8) 0.0041(9)
C2D 0.0389(12) 0.0329(10) 0.0393(10) 0.0015(8) 0.0023(8) 0.0030(8)
C3D 0.0341(11) 0.0327(11) 0.0355(9) -0.0002(7) -0.0023(8) 0.0029(8)
C4D 0.0392(12) 0.0320(11) 0.0382(10) -0.0010(8) -0.0012(8) 0.0040(8)
C5D 0.0416(12) 0.0357(11) 0.0453(11) 0.0048(8) 0.0024(9) 0.0019(9)
C6D 0.0449(13) 0.0448(13) 0.0428(11) 0.0063(9) 0.0029(9) 0.0050(10)
C7D 0.0446(13) 0.0487(13) 0.0356(9) 0.0029(9) 0.0056(9) 0.0099(10)
C8D 0.0464(13) 0.0483(13) 0.0320(9) 0.0011(8) 0.0012(8) 0.0079(10)
C9D 0.0489(14) 0.0510(14) 0.0363(10) -0.0033(9) -0.0003(9) 0.0118(11)
C10D 0.0506(14) 0.0481(14) 0.0437(11) -0.0057(9) -0.0015(10) 0.0063(11)
C11D 0.0460(13) 0.0400(12) 0.0443(11) -0.0018(9) -0.0038(9) 0.0032(9)
C12D 0.0382(12) 0.0387(12) 0.0475(11) -0.0009(9) 0.0014(9) -0.0016(9)
C13D 0.0376(12) 0.0427(12) 0.0465(11) 0.0035(9) 0.0035(9) 0.0010(9)
C14D 0.0369(12) 0.0465(13) 0.0407(10) 0.0004(9) 0.0056(9) 0.0023(9)
O15D 0.0408(8) 0.0336(8) 0.0406(7) 0.0006(6) 0.0009(6) 0.0063(6)
C16D 0.0422(12) 0.0392(12) 0.0345(10) -0.0037(8) 0.0017(8) 0.0065(9)
C17D 0.0451(13) 0.0407(12) 0.0446(11) -0.0038(9) -0.0046(9) 0.0002(9)
O18D 0.0348(8) 0.0361(8) 0.0443(7) 0.0041(6) 0.0005(6) 0.0042(6)
C19D 0.0400(13) 0.0493(14) 0.0540(13) 0.0023(10) 0.0010(10) 0.0014(10)
C20D 0.0494(14) 0.0516(14) 0.0416(11) -0.0007(9) -0.0006(10) 0.0088(11)
C21D 0.0443(13) 0.0460(13) 0.0399(10) -0.0038(9) 0.0008(9) 0.0125(10)
C22D 0.0493(14) 0.0471(13) 0.0376(10) -0.0044(9) 0.0017(9) 0.0095(10)
C1E 0.0387(12) 0.0357(11) 0.0380(10) -0.0008(8) 0.0065(8) 0.0016(9)
C2E 0.0359(11) 0.0382(12) 0.0410(10) -0.0017(8) 0.0023(8) 0.0021(9)
C3E 0.0325(11) 0.0354(11) 0.0404(10) -0.0033(8) 0.0017(8) 0.0008(8)
C4E 0.0380(12) 0.0326(11) 0.0406(10) -0.0006(8) 0.0013(8) -0.0035(9)
C5E 0.0473(13) 0.0374(12) 0.0456(11) 0.0022(9) -0.0049(9) 0.0032(10)
C6E 0.0502(15) 0.0516(15) 0.0571(14) 0.0049(11) -0.0029(11) 0.0151(11)
C7E 0.0504(16) 0.077(2) 0.0587(15) -0.0019(13) -0.0017(12) 0.0287(14)
C8E 0.0461(16) 0.087(2) 0.0637(16) 0.0084(15) 0.0098(12) 0.0306(15)
C9E 0.120(4) 0.162(5) 0.0619(19) -0.004(2) 0.018(2) 0.093(4)
C10E 0.167(5) 0.234(7) 0.0562(19) 0.044(3) 0.049(3) 0.141(6)
C11E 0.114(3) 0.127(4) 0.0366(12) 0.0095(15) 0.0155(15) 0.069(3)
C12E 0.075(2) 0.122(3) 0.0439(14) 0.0230(16) 0.0198(14) 0.024(2)
C13E 0.0627(17) 0.0710(19) 0.0395(12) 0.0098(11) 0.0054(11) 0.0112(14)
C14E 0.0534(15) 0.0420(13) 0.0443(11) 0.0050(9) 0.0066(10) 0.0021(10)
O15E 0.0393(8) 0.0348(8) 0.0417(7) 0.0003(6) -0.0018(6) -0.0048(6)
C16E 0.0468(13) 0.0330(11) 0.0414(10) -0.0008(8) 0.0032(9) -0.0042(9)
C17E 0.0459(13) 0.0463(13) 0.0392(10) -0.0033(9) 0.0034(9) -0.0064(10)
O18E 0.0345(8) 0.0341(8) 0.0522(8) -0.0052(6) 0.0015(6) -0.0023(6)
C19E 0.075(3) 0.200(7) 0.134(4) 0.089(5) 0.044(3) 0.018(3)
C20E 0.056(2) 0.130(4) 0.105(3) 0.047(3) 0.0261(19) 0.020(2)
C21E 0.0629(18) 0.0453(14) 0.0585(14) 0.0009(11) -0.0031(12) -0.0166(12)
C22E 0.0681(17) 0.0385(12) 0.0425(11) -0.0030(9) 0.0116(11) 0.0058(11)
C1F 0.0356(11) 0.0293(10) 0.0337(9) -0.0004(7) 0.0004(8) -0.0020(8)
C2F 0.0329(10) 0.0328(10) 0.0338(9) 0.0023(7) -0.0002(8) -0.0018(8)
C3F 0.0315(10) 0.0323(10) 0.0326(9) -0.0005(7) 0.0031(7) -0.0017(8)
C4F 0.0337(11) 0.0327(11) 0.0378(10) -0.0010(8) 0.0027(8) 0.0000(8)
C5F 0.0361(11) 0.0327(11) 0.0419(10) -0.0028(8) 0.0044(8) 0.0014(8)
C6F 0.0392(12) 0.0285(10) 0.0535(12) -0.0003(8) 0.0047(9) -0.0003(8)
C7F 0.0335(11) 0.0337(11) 0.0519(12) 0.0005(8) -0.0023(9) -0.0071(9)
C8F 0.0354(12) 0.0298(11) 0.0562(12) 0.0028(9) 0.0040(9) -0.0054(8)
C9F 0.0321(11) 0.0353(12) 0.0646(13) -0.0002(10) 0.0006(10) -0.0046(9)
C10F 0.0358(12) 0.0368(12) 0.0616(13) 0.0041(10) 0.0010(10) 0.0005(9)
C11F 0.0370(12) 0.0309(11) 0.0514(11) 0.0036(8) 0.0032(9) 0.0032(8)
C12F 0.0382(12) 0.0311(11) 0.0472(11) 0.0021(8) 0.0057(9) 0.0052(8)
C13F 0.0423(12) 0.0291(10) 0.0453(10) -0.0012(8) 0.0012(9) 0.0015(9)
C14F 0.0390(11) 0.0314(10) 0.0388(9) -0.0004(8) -0.0022(8) -0.0029(8)
O15F 0.0436(9) 0.0289(7) 0.0365(7) 0.0013(5) -0.0017(6) 0.0024(6)
C16F 0.0488(13) 0.0302(11) 0.0360(10) -0.0021(8) -0.0056(9) 0.0020(9)
C17F 0.0355(12) 0.0387(12) 0.0486(11) 0.0022(9) 0.0038(9) 0.0035(9)
O18F 0.0348(8) 0.0398(8) 0.0343(7) -0.0006(6) 0.0034(5) -0.0032(6)
C19F 0.0571(16) 0.0504(15) 0.0531(13) -0.0071(10) 0.0150(11) 0.0028(12)
C20F 0.0495(15) 0.0523(15) 0.0631(15) 0.0143(11) 0.0170(12) 0.0089(11)
C21F 0.087(2) 0.0352(12) 0.0357(10) 0.0024(8) -0.0027(11) 0.0090(12)
C22F 0.0547(16) 0.0422(13) 0.0611(14) -0.0029(10) -0.0222(12) 0.0046(11)
C1G 0.0439(12) 0.0357(11) 0.0365(10) -0.0024(8) -0.0064(9) 0.0055(9)
C2G 0.0424(12) 0.0360(11) 0.0356(10) -0.0047(8) -0.0059(8) 0.0022(9)
C3G 0.0377(11) 0.0383(11) 0.0327(9) -0.0032(8) -0.0027(8) -0.0006(9)
C4G 0.0407(12) 0.0480(13) 0.0375(10) -0.0066(9) -0.0013(9) -0.0039(10)
C5G 0.0493(13) 0.0447(13) 0.0377(10) -0.0001(9) -0.0007(9) -0.0126(10)
C6G 0.0552(15) 0.0362(12) 0.0426(11) -0.0009(8) -0.0051(10) -0.0032(10)
C7G 0.0521(14) 0.0340(11) 0.0455(11) -0.0009(9) -0.0038(10) 0.0052(9)
C8G 0.0536(14) 0.0329(11) 0.0463(11) -0.0045(8) -0.0024(10) 0.0091(10)
C9G 0.0496(15) 0.0511(15) 0.0547(13) 0.0051(11) 0.0056(11) 0.0142(11)
C10G 0.0448(14) 0.0629(18) 0.0643(15) 0.0078(13) 0.0120(11) 0.0088(12)
C11G 0.0457(13) 0.0516(14) 0.0496(12) 0.0060(10) 0.0058(10) -0.0037(11)
C12G 0.0514(15) 0.0486(14) 0.0484(12) 0.0082(10) 0.0053(10) -0.0028(11)
C13G 0.0668(17) 0.0387(13) 0.0442(11) 0.0087(9) -0.0065(11) -0.0045(11)
C14G 0.0629(16) 0.0383(12) 0.0412(11) 0.0003(9) -0.0121(10) 0.0096(11)
O15G 0.0402(9) 0.0448(9) 0.0412(7) -0.0082(6) -0.0057(6) -0.0020(7)
C16G 0.0394(12) 0.0449(13) 0.0431(11) -0.0092(9) -0.0082(9) 0.0071(9)
C17G 0.0441(14) 0.0685(17) 0.0462(12) -0.0115(11) 0.0060(10) -0.0094(12)
O18G 0.0448(9) 0.0380(8) 0.0326(7) -0.0025(6) -0.0051(6) -0.0009(7)
C19G 0.093(2) 0.0584(18) 0.0450(13) 0.0063(11) 0.0024(14) 0.0107(16)
C20G 0.0653(17) 0.0458(14) 0.0424(11) -0.0048(9) -0.0006(11) 0.0049(11)
C21G 0.0520(15) 0.0538(15) 0.0474(12) -0.0107(10) -0.0149(11) 0.0060(11)
C22G 0.0457(14) 0.0586(16) 0.0561(13) -0.0102(11) -0.0074(11) 0.0106(11)
C1H 0.0317(10) 0.0343(11) 0.0367(10) 0.0020(7) 0.0013(8) 0.0017(8)
C2H 0.0332(11) 0.0344(11) 0.0361(9) -0.0013(8) -0.0022(8) 0.0033(8)
C3H 0.0292(10) 0.0312(10) 0.0400(10) 0.0007(8) -0.0026(8) -0.0010(8)
C4H 0.0338(11) 0.0342(11) 0.0362(9) 0.0019(8) -0.0005(8) -0.0013(8)
C5H 0.0391(12) 0.0488(13) 0.0371(10) 0.0026(9) 0.0042(8) 0.0012(9)
C6H 0.0402(12) 0.0478(13) 0.0460(11) -0.0047(9) 0.0066(9) 0.0065(10)
C7H 0.0372(12) 0.0403(12) 0.0476(11) -0.0027(9) 0.0061(9) 0.0073(9)
C8H 0.0382(12) 0.0335(11) 0.0544(12) -0.0059(9) 0.0018(9) 0.0087(9)
C9H 0.0386(12) 0.0393(12) 0.0565(13) 0.0003(9) -0.0038(10) 0.0078(9)
C10H 0.0477(14) 0.0374(12) 0.0495(12) 0.0058(9) -0.0095(10) 0.0065(10)
C11H 0.0499(13) 0.0325(11) 0.0368(9) 0.0029(8) -0.0049(9) 0.0013(9)
C12H 0.0502(14) 0.0394(12) 0.0354(10) 0.0044(8) -0.0052(9) 0.0002(10)
C13H 0.0465(13) 0.0487(13) 0.0351(10) 0.0032(9) 0.0045(9) 0.0024(10)
C14H 0.0367(12) 0.0495(13) 0.0389(10) 0.0051(9) 0.0039(9) 0.0029(9)
O15H 0.0352(8) 0.0371(8) 0.0342(6) -0.0032(5) 0.0002(5) -0.0028(6)
C16H 0.0328(11) 0.0358(11) 0.0371(9) 0.0006(8) 0.0007(8) -0.0014(8)
C17H 0.0416(12) 0.0423(12) 0.0408(10) 0.0053(9) -0.0032(9) 0.0021(9)
O18H 0.0341(8) 0.0319(8) 0.0537(9) 0.0028(6) -0.0025(6) -0.0016(6)
C19H 0.0577(16) 0.0429(14) 0.0520(12) 0.0089(10) -0.0057(11) -0.0084(11)
C20H 0.0576(16) 0.0337(12) 0.0553(13) -0.0044(9) -0.0014(11) 0.0036(10)
C21H 0.0414(13) 0.0381(12) 0.0499(12) 0.0003(9) -0.0034(9) -0.0057(9)
C22H 0.0323(11) 0.0454(13) 0.0466(11) 0.0033(9) -0.0033(8) 0.0003(9)
C1I 0.0294(10) 0.0322(10) 0.0428(10) -0.0010(8) 0.0022(8) -0.0010(8)
C2I 0.0326(10) 0.0309(10) 0.0392(9) 0.0029(8) -0.0017(8) 0.0001(8)
C3I 0.0334(10) 0.0307(10) 0.0376(9) 0.0019(8) -0.0002(8) 0.0035(8)
C4I 0.0401(12) 0.0338(11) 0.0385(10) 0.0007(8) -0.0010(8) 0.0051(9)
C5I 0.0501(14) 0.0470(13) 0.0388(10) -0.0035(9) -0.0088(9) 0.0028(10)
C6I 0.0421(13) 0.0478(14) 0.0560(13) -0.0019(10) -0.0143(10) 0.0031(10)
C7I 0.0339(12) 0.0403(12) 0.0605(13) -0.0007(10) -0.0100(10) -0.0010(9)
C8I 0.0314(11) 0.0397(12) 0.0617(13) -0.0003(10) -0.0054(9) -0.0033(9)
C9I 0.0373(13) 0.0426(13) 0.0696(15) -0.0003(11) 0.0063(11) -0.0046(10)
C10I 0.0425(13) 0.0398(13) 0.0591(13) 0.0037(10) 0.0097(10) 0.0009(10)
C11I 0.0375(12) 0.0414(12) 0.0442(10) 0.0038(9) 0.0064(9) 0.0037(9)
C12I 0.0424(12) 0.0390(12) 0.0369(10) 0.0007(8) 0.0031(8) 0.0039(9)
C13I 0.0423(13) 0.0415(12) 0.0422(11) -0.0046(9) -0.0019(9) 0.0001(9)
C14I 0.0384(12) 0.0371(11) 0.0467(11) -0.0048(9) 0.0018(9) -0.0042(9)
O15I 0.0415(8) 0.0329(8) 0.0413(7) 0.0028(6) -0.0021(6) 0.0059(6)
C16I 0.0360(11) 0.0293(10) 0.0439(10) 0.0006(8) 0.0009(8) 0.0022(8)
C17I 0.0543(15) 0.0427(13) 0.0399(10) 0.0022(9) 0.0059(10) 0.0075(10)
O18I 0.0368(8) 0.0315(8) 0.0470(8) 0.0012(6) 0.0022(6) 0.0046(6)
C19I 0.0469(13) 0.0399(12) 0.0446(11) 0.0011(9) 0.0041(9) 0.0031(10)
C20I 0.0408(13) 0.0485(15) 0.0657(15) 0.0000(11) -0.0031(11) 0.0062(10)
C21I 0.0405(12) 0.0341(11) 0.0579(13) 0.0017(9) 0.0028(10) 0.0060(9)
C22I 0.0425(13) 0.0347(11) 0.0535(12) 0.0064(9) 0.0069(10) 0.0010(9)
C1J 0.0358(11) 0.0319(10) 0.0404(10) -0.0008(8) 0.0008(8) -0.0001(8)
C2J 0.0365(11) 0.0321(10) 0.0363(9) 0.0002(7) 0.0058(8) 0.0020(8)
C3J 0.0293(10) 0.0297(10) 0.0393(9) 0.0012(7) 0.0038(8) 0.0021(8)
C4J 0.0313(10) 0.0366(11) 0.0375(9) -0.0010(8) 0.0034(8) 0.0006(8)
C5J 0.0394(12) 0.0401(12) 0.0389(10) -0.0047(8) 0.0018(8) 0.0022(9)
C6J 0.0415(12) 0.0386(12) 0.0494(11) -0.0098(9) 0.0025(9) 0.0068(9)
C7J 0.0372(12) 0.0301(11) 0.0563(12) -0.0077(9) 0.0021(9) 0.0035(8)
C8J 0.0397(12) 0.0308(11) 0.0561(12) -0.0078(9) 0.0002(10) 0.0014(9)
C9J 0.0468(14) 0.0305(11) 0.0618(14) 0.0002(9) -0.0055(11) 0.0015(9)
C10J 0.0424(13) 0.0388(12) 0.0511(12) 0.0041(9) -0.0048(10) 0.0007(9)
C11J 0.0369(11) 0.0403(12) 0.0425(10) 0.0028(8) 0.0010(8) 0.0032(9)
C12J 0.0398(12) 0.0413(12) 0.0328(9) -0.0012(8) 0.0001(8) 0.0019(9)
C13J 0.0454(13) 0.0395(12) 0.0387(10) -0.0034(8) -0.0019(9) 0.0025(9)
C14J 0.0469(13) 0.0342(11) 0.0445(11) -0.0031(9) -0.0034(9) -0.0017(9)
O15J 0.0314(8) 0.0400(8) 0.0401(7) -0.0045(6) 0.0052(6) 0.0008(6)
C16J 0.0328(11) 0.0378(11) 0.0413(10) -0.0006(8) 0.0020(8) 0.0001(8)
C17J 0.0406(12) 0.0421(12) 0.0365(10) 0.0028(8) 0.0029(8) 0.0021(9)
O18J 0.0288(7) 0.0349(8) 0.0471(8) 0.0025(6) 0.0044(6) 0.0020(6)
C19J 0.0402(12) 0.0478(13) 0.0435(11) 0.0017(9) 0.0005(9) -0.0014(10)
C20J 0.0373(12) 0.0464(13) 0.0586(13) -0.0085(10) -0.0013(10) 0.0052(10)
C21J 0.0308(11) 0.0503(14) 0.0555(12) -0.0023(10) 0.0021(9) -0.0005(10)
C22J 0.0387(12) 0.0388(12) 0.0458(11) 0.0048(9) 0.0038(9) -0.0034(9)
C1K 0.0358(11) 0.0409(12) 0.0350(10) 0.0041(8) -0.0018(8) 0.0026(9)
C2K 0.0322(11) 0.0436(12) 0.0372(10) 0.0025(8) -0.0010(8) -0.0020(9)
C3K 0.0334(11) 0.0361(11) 0.0354(9) 0.0024(8) 0.0009(8) -0.0002(8)
C4K 0.0371(11) 0.0382(11) 0.0368(10) 0.0009(8) -0.0012(8) -0.0022(9)
C5K 0.0394(12) 0.0442(12) 0.0406(10) -0.0005(9) -0.0074(9) -0.0034(9)
C6K 0.0352(12) 0.0455(13) 0.0532(12) -0.0004(10) -0.0066(9) -0.0018(9)
C7K 0.0341(11) 0.0452(13) 0.0458(11) 0.0052(9) -0.0037(9) 0.0010(9)
C8K 0.0346(11) 0.0403(12) 0.0462(11) 0.0043(9) -0.0006(9) 0.0050(9)
C9K 0.0393(12) 0.0387(12) 0.0505(12) 0.0018(9) 0.0006(9) 0.0025(9)
C10K 0.0498(14) 0.0413(13) 0.0476(12) -0.0033(9) 0.0011(10) -0.0043(10)
C11K 0.0397(12) 0.0449(12) 0.0396(10) -0.0044(8) 0.0014(9) -0.0088(9)
C12K 0.0415(13) 0.0502(13) 0.0380(10) -0.0051(9) -0.0028(9) -0.0094(10)
C13K 0.0421(13) 0.0578(15) 0.0358(10) -0.0011(9) -0.0080(9) -0.0039(10)
C14K 0.0458(13) 0.0510(14) 0.0370(10) 0.0073(9) -0.0074(9) -0.0006(10)
O15K 0.0362(8) 0.0430(9) 0.0404(7) 0.0065(6) -0.0007(6) -0.0042(6)
C16K 0.0423(12) 0.0474(13) 0.0365(10) 0.0087(8) -0.0022(9) -0.0008(10)
C17K 0.0532(15) 0.0402(13) 0.0506(12) -0.0031(9) -0.0009(10) 0.0023(10)
O18K 0.0384(8) 0.0442(9) 0.0345(7) 0.0051(6) 0.0030(6) 0.0028(6)
C19K 0.0542(16) 0.0710(18) 0.0387(11) -0.0046(11) 0.0015(10) -0.0049(13)
C20K 0.0429(13) 0.0495(14) 0.0545(13) 0.0011(10) 0.0093(10) -0.0005(10)
C21K 0.0478(14) 0.0634(17) 0.0450(12) 0.0120(11) 0.0043(10) -0.0071(12)
C22K 0.0571(16) 0.0470(14) 0.0538(13) 0.0134(10) -0.0048(11) 0.0039(11)
C1L 0.0315(10) 0.0389(11) 0.0353(9) -0.0009(8) 0.0052(8) 0.0011(8)
C2L 0.0315(11) 0.0371(11) 0.0378(10) 0.0019(8) -0.0011(8) -0.0005(8)
C3L 0.0327(11) 0.0321(10) 0.0323(9) -0.0023(7) -0.0011(7) -0.0002(8)
C4L 0.0395(11) 0.0306(10) 0.0326(9) -0.0004(7) 0.0005(8) 0.0022(8)
C5L 0.0382(12) 0.0343(11) 0.0407(10) -0.0016(8) 0.0009(8) 0.0047(8)
C6L 0.0328(11) 0.0401(12) 0.0438(10) -0.0003(8) 0.0006(8) 0.0043(9)
C7L 0.0274(10) 0.0417(12) 0.0410(10) 0.0029(8) 0.0003(8) -0.0009(8)
C8L 0.0304(11) 0.0384(12) 0.0439(11) 0.0013(8) -0.0037(8) -0.0014(8)
C9L 0.0401(12) 0.0372(12) 0.0493(11) 0.0053(9) -0.0017(9) -0.0020(9)
C10L 0.0475(14) 0.0367(12) 0.0522(12) 0.0032(9) -0.0038(10) 0.0017(10)
C11L 0.0427(12) 0.0338(11) 0.0399(10) 0.0003(8) -0.0045(9) 0.0075(9)
C12L 0.0458(13) 0.0343(11) 0.0399(10) -0.0023(8) -0.0048(9) 0.0104(9)
C13L 0.0393(12) 0.0459(13) 0.0412(10) -0.0034(9) 0.0003(9) 0.0120(9)
C14L 0.0363(11) 0.0476(13) 0.0425(10) -0.0025(9) 0.0059(9) 0.0050(9)
O15L 0.0380(8) 0.0353(8) 0.0323(6) 0.0001(5) 0.0012(6) 0.0030(6)
C16L 0.0374(11) 0.0416(12) 0.0343(9) 0.0017(8) 0.0051(8) 0.0007(9)
C17L 0.0504(13) 0.0326(11) 0.0432(11) 0.0015(8) -0.0023(9) -0.0050(9)
O18L 0.0364(8) 0.0395(8) 0.0326(7) -0.0027(5) -0.0007(6) -0.0032(6)
C19L 0.0613(17) 0.0589(16) 0.0436(12) -0.0133(11) -0.0009(11) 0.0011(13)
C20L 0.0524(14) 0.0390(12) 0.0471(12) -0.0027(9) -0.0085(10) 0.0016(10)
C21L 0.0521(14) 0.0495(13) 0.0326(10) 0.0018(9) 0.0016(9) 0.0088(10)
C22L 0.0483(14) 0.0517(14) 0.0472(12) 0.0099(10) 0.0086(10) -0.0060(11)

loop_
_atom_type_symbol
_atom_type_description
_atom_type_scat_dispersion_real
_atom_type_scat_dispersion_imag
_atom_type_scat_source
C C 0.0181 0.0091 'International Tables Vol C Tables 4.2.6.8 and 6.1.1.4'
H H 0.0000 0.0000 'International Tables Vol C Tables 4.2.6.8 and 6.1.1.4'
O O 0.0492 0.0322 'International Tables Vol C Tables 4.2.6.8 and 6.1.1.4'

loop_
_geom_angle_atom_site_label_1
_geom_angle_atom_site_label_2
_geom_angle_atom_site_label_3
_geom_angle
C14A C1A C16A 117.8(3)
C14A C1A C2A 112.3(3)
C16A C1A C2A 109.5(3)
C14A C1A H1A 105.4
C16A C1A H1A 105.4
C2A C1A H1A 105.4
C3A C2A C1A 107.4(2)
C3A C2A H2AA 110.2
C1A C2A H2AA 110.2
C3A C2A H2AB 110.2
C1A C2A H2AB 110.2
H2AA C2A H2AB 108.5
O18A C3A C2A 109.44(18)
O18A C3A C4A 111.16(19)
C2A C3A C4A 112.3(2)
O18A C3A H3A 107.9
C2A C3A H3A 107.9
C4A C3A H3A 107.9
O15A C4A C5A 103.6(2)
O15A C4A C17A 109.5(2)
C5A C4A C17A 108.3(3)
O15A C4A C3A 112.0(2)
C5A C4A C3A 111.3(2)
C17A C4A C3A 111.7(2)
C4A C5A C6A 117.9(2)
C4A C5A H5AA 107.8
C6A C5A H5AA 107.8
C4A C5A H5AB 107.8
C6A C5A H5AB 107.8
H5AA C5A H5AB 107.2
C7A C6A C5A 117.4(3)
C7A C6A H6AA 107.9
C5A C6A H6AA 107.9
C7A C6A H6AB 107.9
C5A C6A H6AB 107.9
H6AA C6A H6AB 107.2
C8A C7A C6A 129.0(3)
C8A C7A H7A 115.5
C6A C7A H7A 115.5
C7A C8A C20A 125.8(3)
C7A C8A C9A 121.2(3)
C20A C8A C9A 113.0(3)
C10A C9A C8A 116.3(3)
C10A C9A H9AA 108.2
C8A C9A H9AA 108.2
C10A C9A H9AB 108.2
C8A C9A H9AB 108.2
H9AA C9A H9AB 107.4
C11A C10A C9A 114.1(3)
C11A C10A H10C 108.7
C9A C10A H10C 108.7
C11A C10A H10D 108.7
C9A C10A H10D 108.7
H10C C10A H10D 107.6
C12A C11A C10A 127.6(4)
C12A C11A H11A 116.2
C10A C11A H11A 116.2
C11A C12A C19A 126.3(5)
C11A C12A C13A 119.1(4)
C19A C12A C13A 114.5(4)
C12A C13A C14A 114.1(3)
C12A C13A H13E 108.7
C14A C13A H13E 108.7
C12A C13A H13F 108.7
C14A C13A H13F 108.7
H13E C13A H13F 107.6
C1A C14A C13A 110.5(4)
C1A C14A H14K 109.5
C13A C14A H14K 109.5
C1A C14A H14L 109.5
C13A C14A H14L 109.5
H14K C14A H14L 108.1
C4A O15A C16A 122.0(2)
O15A C16A C1A 108.2(2)
O15A C16A C21A 102.2(3)
C1A C16A C21A 112.2(3)
O15A C16A C22A 111.0(4)
C1A C16A C22A 114.7(4)
C21A C16A C22A 107.8(2)
C4A C17A H17M 109.5
C4A C17A H17N 109.5
H17M C17A H17N 109.5
C4A C17A H17O 109.5
H17M C17A H17O 109.5
H17N C17A H17O 109.5
C3A O18A H18A 109.5
C12A C19A H19P 109.5
C12A C19A H19Q 109.5
H19P C19A H19Q 109.5
C12A C19A H19R 109.5
H19P C19A H19R 109.5
H19Q C19A H19R 109.5
C8A C20A H20P 109.5
C8A C20A H20Q 109.5
H20P C20A H20Q 109.5
C8A C20A H20R 109.5
H20P C20A H20R 109.5
H20Q C20A H20R 109.5
C16A C21A H211 109.5
C16A C21A H212 109.5
H211 C21A H212 109.5
C16A C21A H213 109.5
H211 C21A H213 109.5
H212 C21A H213 109.5
C16A C22A H22J 109.5
C16A C22A H22K 109.5
H22J C22A H22K 109.5
C16A C22A H22L 109.5
H22J C22A H22L 109.5
H22K C22A H22L 109.5
C14B C1B C2B 112.02(17)
C14B C1B C16B 116.39(17)
C2B C1B C16B 109.03(17)
C14B C1B H1B 106.2
C2B C1B H1B 106.2
C16B C1B H1B 106.2
C3B C2B C1B 107.65(16)
C3B C2B H2BA 110.2
C1B C2B H2BA 110.2
C3B C2B H2BB 110.2
C1B C2B H2BB 110.2
H2BA C2B H2BB 108.5
O18B C3B C2B 112.20(16)
O18B C3B C4B 111.21(16)
C2B C3B C4B 113.13(16)
O18B C3B H3B 106.6
C2B C3B H3B 106.6
C4B C3B H3B 106.6
O15B C4B C17B 109.78(17)
O15B C4B C5B 104.63(16)
C17B C4B C5B 108.91(18)
O15B C4B C3B 111.88(16)
C17B C4B C3B 111.49(17)
C5B C4B C3B 109.89(17)
C4B C5B C6B 116.98(18)
C4B C5B H5BA 108.1
C6B C5B H5BA 108.1
C4B C5B H5BB 108.1
C6B C5B H5BB 108.1
H5BA C5B H5BB 107.3
C7B C6B C5B 115.86(19)
C7B C6B H6BA 108.3
C5B C6B H6BA 108.3
C7B C6B H6BB 108.3
C5B C6B H6BB 108.3
H6BA C6B H6BB 107.4
C8B C7B C6B 128.1(2)
C8B C7B H7B 116.0
C6B C7B H7B 116.0
C7B C8B C20B 124.2(2)
C7B C8B C9B 119.9(2)
C20B C8B C9B 115.8(2)
C8B C9B C10B 115.2(2)
C8B C9B H9BA 108.5
C10B C9B H9BA 108.5
C8B C9B H9BB 108.5
C10B C9B H9BB 108.5
H9BA C9B H9BB 107.5
C11B C10B C9B 113.2(2)
C11B C10B H10O 108.9
C9B C10B H10O 108.9
C11B C10B H10P 108.9
C9B C10B H10P 108.9
H10O C10B H10P 107.8
C12B C11B C10B 128.4(2)
C12B C11B H11B 115.8
C10B C11B H11B 115.8
C11B C12B C19B 124.6(2)
C11B C12B C13B 120.3(2)
C19B C12B C13B 115.0(2)
C12B C13B C14B 112.71(19)
C12B C13B H13C 109.1
C14B C13B H13C 109.1
C12B C13B H13D 109.1
C14B C13B H13D 109.1
H13C C13B H13D 107.8
C1B C14B C13B 111.30(17)
C1B C14B H14I 109.4
C13B C14B H14I 109.4
C1B C14B H14J 109.4
C13B C14B H14J 109.4
H14I C14B H14J 108.0
C4B O15B C16B 122.56(16)
O15B C16B C21B 102.41(17)
O15B C16B C22B 112.02(18)
C21B C16B C22B 108.85(19)
O15B C16B C1B 108.01(16)
C21B C16B C1B 110.79(19)
C22B C16B C1B 114.14(18)
C4B C17B H17J 109.5
C4B C17B H17K 109.5
H17J C17B H17K 109.5
C4B C17B H17L 109.5
H17J C17B H17L 109.5
H17K C17B H17L 109.5
C3B O18B H18B 109.5
C12B C19B H19M 109.5
C12B C19B H19N 109.5
H19M C19B H19N 109.5
C12B C19B H19O 109.5
H19M C19B H19O 109.5
H19N C19B H19O 109.5
C8B C20B H20M 109.5
C8B C20B H20N 109.5
H20M C20B H20N 109.5
C8B C20B H20O 109.5
H20M C20B H20O 109.5
H20N C20B H20O 109.5
C16B C21B H21Y 109.5
C16B C21B H21Z 109.5
H21Y C21B H21Z 109.5
C16B C21B H210 109.5
H21Y C21B H210 109.5
H21Z C21B H210 109.5
C16B C22B H22G 109.5
C16B C22B H22H 109.5
H22G C22B H22H 109.5
C16B C22B H22I 109.5
H22G C22B H22I 109.5
H22H C22B H22I 109.5
C16C C1C C2C 109.58(16)
C16C C1C C14C 115.98(18)
C2C C1C C14C 111.99(18)
C16C C1C H1C 106.2
C2C C1C H1C 106.2
C14C C1C H1C 106.2
C3C C2C C1C 109.80(17)
C3C C2C H2CA 109.7
C1C C2C H2CA 109.7
C3C C2C H2CB 109.7
C1C C2C H2CB 109.7
H2CA C2C H2CB 108.2
O18C C3C C2C 108.89(17)
O18C C3C C4C 111.48(16)
C2C C3C C4C 112.93(17)
O18C C3C H3C 107.8
C2C C3C H3C 107.8
C4C C3C H3C 107.8
O15C C4C C17C 110.13(17)
O15C C4C C5C 104.40(16)
C17C C4C C5C 108.31(17)
O15C C4C C3C 112.81(16)
C17C C4C C3C 111.34(17)
C5C C4C C3C 109.55(17)
C6C C5C C4C 116.55(17)
C6C C5C H5CA 108.2
C4C C5C H5CA 108.2
C6C C5C H5CB 108.2
C4C C5C H5CB 108.2
H5CA C5C H5CB 107.3
C7C C6C C5C 117.04(19)
C7C C6C H6CA 108.0
C5C C6C H6CA 108.0
C7C C6C H6CB 108.0
C5C C6C H6CB 108.0
H6CA C6C H6CB 107.3
C8C C7C C6C 128.7(2)
C8C C7C H7C 115.7
C6C C7C H7C 115.7
C7C C8C C20C 123.3(2)
C7C C8C C9C 121.6(2)
C20C C8C C9C 115.0(2)
C8C C9C C10C 115.9(2)
C8C C9C H9CA 108.3
C10C C9C H9CA 108.3
C8C C9C H9CB 108.3
C10C C9C H9CB 108.3
H9CA C9C H9CB 107.4
C11C C10C C9C 112.2(2)
C11C C10C H10A 109.2
C9C C10C H10A 109.2
C11C C10C H10B 109.2
C9C C10C H10B 109.2
H10A C10C H10B 107.9
C12C C11C C10C 129.1(3)
C12C C11C H11C 115.4
C10C C11C H11C 115.4
C11C C12C C19C 124.7(2)
C11C C12C C13C 119.4(2)
C19C C12C C13C 115.8(2)
C12C C13C C14C 112.81(19)
C12C C13C H13A 109.0
C14C C13C H13A 109.0
C12C C13C H13B 109.0
C14C C13C H13B 109.0
H13A C13C H13B 107.8
C1C C14C C13C 111.81(18)
C1C C14C H14A 109.3
C13C C14C H14A 109.3
C1C C14C H14B 109.3
C13C C14C H14B 109.3
H14A C14C H14B 107.9
C4C O15C C16C 122.51(15)
O15C C16C C1C 108.17(16)
O15C C16C C21C 102.11(17)
C1C C16C C21C 112.07(17)
O15C C16C C22C 112.52(16)
C1C C16C C22C 113.39(18)
C21C C16C C22C 108.06(19)
C4C C17C H17A 109.5
C4C C17C H17B 109.5
H17A C17C H17B 109.5
C4C C17C H17C 109.5
H17A C17C H17C 109.5
H17B C17C H17C 109.5
C3C O18C H18C 109.5
C12C C19C H19A 109.5
C12C C19C H19B 109.5
H19A C19C H19B 109.5
C12C C19C H19C 109.5
H19A C19C H19C 109.5
H19B C19C H19C 109.5
C8C C20C H20A 109.5
C8C C20C H20B 109.5
H20A C20C H20B 109.5
C8C C20C H20C 109.5
H20A C20C H20C 109.5
H20B C20C H20C 109.5
C16C C21C H21A 109.5
C16C C21C H21B 109.5
H21A C21C H21B 109.5
C16C C21C H21C 109.5
H21A C21C H21C 109.5
H21B C21C H21C 109.5
C16C C22C H22A 109.5
C16C C22C H22B 109.5
H22A C22C H22B 109.5
C16C C22C H22C 109.5
H22A C22C H22C 109.5
H22B C22C H22C 109.5
C14D C1D C2D 113.00(19)
C14D C1D C16D 115.85(19)
C2D C1D C16D 109.43(19)
C14D C1D H1D 105.9
C2D C1D H1D 105.9
C16D C1D H1D 105.9
C3D C2D C1D 108.76(17)
C3D C2D H2DA 109.9
C1D C2D H2DA 109.9
C3D C2D H2DB 109.9
C1D C2D H2DB 109.9
H2DA C2D H2DB 108.3
O18D C3D C2D 109.45(17)
O18D C3D C4D 110.78(18)
C2D C3D C4D 112.56(18)
O18D C3D H3D 108.0
C2D C3D H3D 108.0
C4D C3D H3D 108.0
O15D C4D C17D 111.17(18)
O15D C4D C5D 103.46(17)
C17D C4D C5D 108.50(19)
O15D C4D C3D 112.32(18)
C17D C4D C3D 110.84(18)
C5D C4D C3D 110.25(18)
C4D C5D C6D 117.5(2)
C4D C5D H5DA 107.9
C6D C5D H5DA 107.9
C4D C5D H5DB 107.9
C6D C5D H5DB 107.9
H5DA C5D H5DB 107.2
C7D C6D C5D 117.45(19)
C7D C6D H6DA 107.9
C5D C6D H6DA 107.9
C7D C6D H6DB 107.9
C5D C6D H6DB 107.9
H6DA C6D H6DB 107.2
C8D C7D C6D 128.4(2)
C8D C7D H7D 115.8
C6D C7D H7D 115.8
C7D C8D C20D 123.5(2)
C7D C8D C9D 121.1(2)
C20D C8D C9D 115.4(2)
C8D C9D C10D 116.5(2)
C8D C9D H9DA 108.2
C10D C9D H9DA 108.2
C8D C9D H9DB 108.2
C10D C9D H9DB 108.2
H9DA C9D H9DB 107.3
C11D C10D C9D 113.5(2)
C11D C10D H10M 108.9
C9D C10D H10M 108.9
C11D C10D H10N 108.9
C9D C10D H10N 108.9
H10M C10D H10N 107.7
C12D C11D C10D 129.0(2)
C12D C11D H11D 115.5
C10D C11D H11D 115.5
C11D C12D C19D 124.6(2)
C11D C12D C13D 120.1(2)
C19D C12D C13D 115.1(2)
C12D C13D C14D 113.2(2)
C12D C13D H13O 108.9
C14D C13D H13O 108.9
C12D C13D H13P 108.9
C14D C13D H13P 108.9
H13O C13D H13P 107.7
C1D C14D C13D 112.02(18)
C1D C14D H14G 109.2
C13D C14D H14G 109.2
C1D C14D H14H 109.2
C13D C14D H14H 109.2
H14G C14D H14H 107.9
C4D O15D C16D 121.73(17)
O15D C16D C21D 101.72(18)
O15D C16D C22D 111.70(19)
C21D C16D C22D 109.22(18)
O15D C16D C1D 108.42(17)
C21D C16D C1D 111.88(19)
C22D C16D C1D 113.33(19)
C4D C17D H17G 109.5
C4D C17D H17H 109.5
H17G C17D H17H 109.5
C4D C17D H17I 109.5
H17G C17D H17I 109.5
H17H C17D H17I 109.5
C3D O18D H18D 109.5
C12D C19D H19J 109.5
C12D C19D H19K 109.5
H19J C19D H19K 109.5
C12D C19D H19L 109.5
H19J C19D H19L 109.5
H19K C19D H19L 109.5
C8D C20D H20J 109.5
C8D C20D H20K 109.5
H20J C20D H20K 109.5
C8D C20D H20L 109.5
H20J C20D H20L 109.5
H20K C20D H20L 109.5
C16D C21D H21V 109.5
C16D C21D H21W 109.5
H21V C21D H21W 109.5
C16D C21D H21X 109.5
H21V C21D H21X 109.5
H21W C21D H21X 109.5
C16D C22D H22D 109.5
C16D C22D H22E 109.5
H22D C22D H22E 109.5
C16D C22D H22F 109.5
H22D C22D H22F 109.5
H22E C22D H22F 109.5
C14E C1E C2E 111.8(2)
C14E C1E C16E 116.46(19)
C2E C1E C16E 109.10(17)
C14E C1E H1E 106.3
C2E C1E H1E 106.3
C16E C1E H1E 106.3
C3E C2E C1E 110.67(19)
C3E C2E H2EA 109.5
C1E C2E H2EA 109.5
C3E C2E H2EB 109.5
C1E C2E H2EB 109.5
H2EA C2E H2EB 108.1
O18E C3E C2E 108.25(18)
O18E C3E C4E 111.28(17)
C2E C3E C4E 112.74(18)
O18E C3E H3E 108.1
C2E C3E H3E 108.1
C4E C3E H3E 108.1
O15E C4E C17E 109.92(18)
O15E C4E C5E 104.04(18)
C17E C4E C5E 108.50(19)
O15E C4E C3E 112.62(17)
C17E C4E C3E 111.39(19)
C5E C4E C3E 110.06(18)
C6E C5E C4E 116.8(2)
C6E C5E H5EA 108.1
C4E C5E H5EA 108.1
C6E C5E H5EB 108.1
C4E C5E H5EB 108.1
H5EA C5E H5EB 107.3
C7E C6E C5E 115.8(2)
C7E C6E H6EA 108.3
C5E C6E H6EA 108.3
C7E C6E H6EB 108.3
C5E C6E H6EB 108.3
H6EA C6E H6EB 107.4
C8E C7E C6E 130.4(4)
C8E C7E H7E 114.8
C6E C7E H7E 114.8
C7E C8E C9E 121.1(4)
C7E C8E C20E 121.5(3)
C9E C8E C20E 117.3(4)
C8E C9E C10E 111.5(5)
C8E C9E H9EA 109.3
C10E C9E H9EA 109.3
C8E C9E H9EB 109.3
C10E C9E H9EB 109.3
H9EA C9E H9EB 108.0
C11E C10E C9E 110.5(4)
C11E C10E H10K 109.6
C9E C10E H10K 109.6
C11E C10E H10L 109.6
C9E C10E H10L 109.6
H10K C10E H10L 108.1
C12E C11E C10E 127.6(6)
C12E C11E H11E 116.2
C10E C11E H11E 116.2
C11E C12E C19E 124.9(4)
C11E C12E C13E 120.1(4)
C19E C12E C13E 114.9(4)
C12E C13E C14E 112.3(2)
C12E C13E H13M 109.1
C14E C13E H13M 109.1
C12E C13E H13N 109.1
C14E C13E H13N 109.1
H13M C13E H13N 107.9
C1E C14E C13E 112.6(2)
C1E C14E H14E 109.1
C13E C14E H14E 109.1
C1E C14E H14F 109.1
C13E C14E H14F 109.1
H14E C14E H14F 107.8
C16E O15E C4E 123.21(17)
O15E C16E C21E 102.3(2)
O15E C16E C1E 108.61(17)
C21E C16E C1E 111.63(19)
O15E C16E C22E 112.23(18)
C21E C16E C22E 108.4(2)
C1E C16E C22E 113.2(2)
C4E C17E H17D 109.5
C4E C17E H17E 109.5
H17D C17E H17E 109.5
C4E C17E H17F 109.5
H17D C17E H17F 109.5
H17E C17E H17F 109.5
C3E O18E H18E 109.5
C12E C19E H19G 109.5
C12E C19E H19H 109.5
H19G C19E H19H 109.5
C12E C19E H19I 109.5
H19G C19E H19I 109.5
H19H C19E H19I 109.5
C8E C20E H20G 109.5
C8E C20E H20H 109.5
H20G C20E H20H 109.5
C8E C20E H20I 109.5
H20G C20E H20I 109.5
H20H C20E H20I 109.5
C16E C21E H21S 109.5
C16E C21E H21T 109.5
H21S C21E H21T 109.5
C16E C21E H21U 109.5
H21S C21E H21U 109.5
H21T C21E H21U 109.5
C16E C22E H237 109.5
C16E C22E H238 109.5
H237 C22E H238 109.5
C16E C22E H239 109.5
H237 C22E H239 109.5
H238 C22E H239 109.5
C2F C1F C16F 109.65(17)
C2F C1F C14F 112.16(17)
C16F C1F C14F 116.89(17)
C2F C1F H1F 105.8
C16F C1F H1F 105.8
C14F C1F H1F 105.8
C3F C2F C1F 108.17(16)
C3F C2F H2FA 110.1
C1F C2F H2FA 110.1
C3F C2F H2FB 110.1
C1F C2F H2FB 110.1
H2FA C2F H2FB 108.4
O18F C3F C2F 113.24(16)
O18F C3F C4F 111.00(16)
C2F C3F C4F 112.50(16)
O18F C3F H3F 106.5
C2F C3F H3F 106.5
C4F C3F H3F 106.5
O15F C4F C17F 110.30(17)
O15F C4F C5F 105.04(16)
C17F C4F C5F 108.12(18)
O15F C4F C3F 112.06(16)
C17F C4F C3F 111.32(17)
C5F C4F C3F 109.74(17)
C4F C5F C6F 116.89(17)
C4F C5F H5FA 108.1
C6F C5F H5FA 108.1
C4F C5F H5FB 108.1
C6F C5F H5FB 108.1
H5FA C5F H5FB 107.3
C7F C6F C5F 116.60(19)
C7F C6F H6FA 108.1
C5F C6F H6FA 108.1
C7F C6F H6FB 108.1
C5F C6F H6FB 108.1
H6FA C6F H6FB 107.3
C8F C7F C6F 128.1(2)
C8F C7F H7F 115.9
C6F C7F H7F 115.9
C7F C8F C20F 124.1(2)
C7F C8F C9F 120.6(2)
C20F C8F C9F 115.2(2)
C8F C9F C10F 115.5(2)
C8F C9F H9FA 108.4
C10F C9F H9FA 108.4
C8F C9F H9FB 108.4
C10F C9F H9FB 108.4
H9FA C9F H9FB 107.5
C11F C10F C9F 112.5(2)
C11F C10F H10I 109.1
C9F C10F H10I 109.1
C11F C10F H10J 109.1
C9F C10F H10J 109.1
H10I C10F H10J 107.8
C12F C11F C10F 128.8(2)
C12F C11F H11F 115.6
C10F C11F H11F 115.6
C11F C12F C13F 120.3(2)
C11F C12F C19F 124.3(2)
C13F C12F C19F 115.3(2)
C12F C13F C14F 112.39(18)
C12F C13F H13K 109.1
C14F C13F H13K 109.1
C12F C13F H13L 109.1
C14F C13F H13L 109.1
H13K C13F H13L 107.9
C1F C14F C13F 111.41(17)
C1F C14F H14C 109.3
C13F C14F H14C 109.3
C1F C14F H14D 109.3
C13F C14F H14D 109.3
H14C C14F H14D 108.0
C4F O15F C16F 122.72(16)
O15F C16F C21F 101.70(18)
O15F C16F C22F 112.01(19)
C21F C16F C22F 109.5(2)
O15F C16F C1F 108.50(16)
C21F C16F C1F 110.9(2)
C22F C16F C1F 113.62(19)
C4F C17F H111 109.5
C4F C17F H112 109.5
H111 C17F H112 109.5
C4F C17F H113 109.5
H111 C17F H113 109.5
H112 C17F H113 109.5
C3F O18F H18F 109.5
C12F C19F H19D 109.5
C12F C19F H19E 109.5
H19D C19F H19E 109.5
C12F C19F H19F 109.5
H19D C19F H19F 109.5
H19E C19F H19F 109.5
C8F C20F H20D 109.5
C8F C20F H20E 109.5
H20D C20F H20E 109.5
C8F C20F H20F 109.5
H20D C20F H20F 109.5
H20E C20F H20F 109.5
C16F C21F H21P 109.5
C16F C21F H21Q 109.5
H21P C21F H21Q 109.5
C16F C21F H21R 109.5
H21P C21F H21R 109.5
H21Q C21F H21R 109.5
C16F C22F H234 109.5
C16F C22F H235 109.5
H234 C22F H235 109.5
C16F C22F H236 109.5
H234 C22F H236 109.5
H235 C22F H236 109.5
C16G C1G C2G 109.12(19)
C16G C1G C14G 117.62(19)
C2G C1G C14G 112.39(19)
C16G C1G H1G 105.6
C2G C1G H1G 105.6
C14G C1G H1G 105.6
C3G C2G C1G 108.01(18)
C3G C2G H2GA 110.1
C1G C2G H2GA 110.1
C3G C2G H2GB 110.1
C1G C2G H2GB 110.1
H2GA C2G H2GB 108.4
O18G C3G C2G 108.66(17)
O18G C3G C4G 111.58(17)
C2G C3G C4G 112.65(19)
O18G C3G H3G 107.9
C2G C3G H3G 107.9
C4G C3G H3G 107.9
O15G C4G C17G 110.3(2)
O15G C4G C5G 103.80(17)
C17G C4G C5G 108.4(2)
O15G C4G C3G 111.79(18)
C17G C4G C3G 111.76(19)
C5G C4G C3G 110.4(2)
C4G C5G C6G 116.68(19)
C4G C5G H5GA 108.1
C6G C5G H5GA 108.1
C4G C5G H5GB 108.1
C6G C5G H5GB 108.1
H5GA C5G H5GB 107.3
C7G C6G C5G 115.5(2)
C7G C6G H6GA 108.4
C5G C6G H6GA 108.4
C7G C6G H6GB 108.4
C5G C6G H6GB 108.4
H6GA C6G H6GB 107.5
C8G C7G C6G 127.4(2)
C8G C7G H7G 116.3
C6G C7G H7G 116.3
C7G C8G C9G 120.4(2)
C7G C8G C20G 124.2(3)
C9G C8G C20G 115.4(2)
C8G C9G C10G 115.3(2)
C8G C9G H9GA 108.5
C10G C9G H9GA 108.5
C8G C9G H9GB 108.5
C10G C9G H9GB 108.5
H9GA C9G H9GB 107.5
C11G C10G C9G 113.2(2)
C11G C10G H10G 108.9
C9G C10G H10G 108.9
C11G C10G H10H 108.9
C9G C10G H10H 108.9
H10G C10G H10H 107.7
C12G C11G C10G 128.1(3)
C12G C11G H11G 115.9
C10G C11G H11G 115.9
C11G C12G C19G 124.5(3)
C11G C12G C13G 120.3(2)
C19G C12G C13G 115.2(2)
C12G C13G C14G 113.3(2)
C12G C13G H13I 108.9
C14G C13G H13I 108.9
C12G C13G H13J 108.9
C14G C13G H13J 108.9
H13I C13G H13J 107.7
C13G C14G C1G 111.70(19)
C13G C14G H14S 109.3
C1G C14G H14S 109.3
C13G C14G H14T 109.3
C1G C14G H14T 109.3
H14S C14G H14T 107.9
C4G O15G C16G 122.80(18)
O15G C16G C21G 102.61(19)
O15G C16G C1G 108.05(18)
C21G C16G C1G 112.0(2)
O15G C16G C22G 111.5(2)
C21G C16G C22G 108.4(2)
C1G C16G C22G 113.8(2)
C4G C17G H17Y 109.5
C4G C17G H17Z 109.5
H17Y C17G H17Z 109.5
C4G C17G H110 109.5
H17Y C17G H110 109.5
H17Z C17G H110 109.5
C3G O18G H18G 109.5
C12G C19G H11Q 109.5
C12G C19G H11R 109.5
H11Q C19G H11R 109.5
C12G C19G H11S 109.5
H11Q C19G H11S 109.5
H11R C19G H11S 109.5
C8G C20G H20V 109.5
C8G C20G H20W 109.5
H20V C20G H20W 109.5
C8G C20G H20X 109.5
H20V C20G H20X 109.5
H20W C20G H20X 109.5
C16G C21G H21M 109.5
C16G C21G H21N 109.5
H21M C21G H21N 109.5
C16G C21G H21O 109.5
H21M C21G H21O 109.5
H21N C21G H21O 109.5
C16G C22G H231 109.5
C16G C22G H232 109.5
H231 C22G H232 109.5
C16G C22G H233 109.5
H231 C22G H233 109.5
H232 C22G H233 109.5
C2H C1H C14H 111.94(18)
C2H C1H C16H 109.92(16)
C14H C1H C16H 116.48(18)
C2H C1H H1H 105.9
C14H C1H H1H 105.9
C16H C1H H1H 105.9
C3H C2H C1H 108.42(17)
C3H C2H H2HA 110.0
C1H C2H H2HA 110.0
C3H C2H H2HB 110.0
C1H C2H H2HB 110.0
H2HA C2H H2HB 108.4
O18H C3H C2H 113.03(17)
O18H C3H C4H 110.54(16)
C2H C3H C4H 112.49(17)
O18H C3H H3H 106.8
C2H C3H H3H 106.8
C4H C3H H3H 106.8
O15H C4H C17H 110.75(18)
O15H C4H C5H 104.12(17)
C17H C4H C5H 108.80(18)
O15H C4H C3H 112.13(16)
C17H C4H C3H 110.78(18)
C5H C4H C3H 110.01(18)
C6H C5H C4H 117.02(19)
C6H C5H H5HA 108.0
C4H C5H H5HA 108.0
C6H C5H H5HB 108.0
C4H C5H H5HB 108.0
H5HA C5H H5HB 107.3
C7H C6H C5H 115.6(2)
C7H C6H H6HA 108.4
C5H C6H H6HA 108.4
C7H C6H H6HB 108.4
C5H C6H H6HB 108.4
H6HA C6H H6HB 107.4
C8H C7H C6H 128.4(2)
C8H C7H H7H 115.8
C6H C7H H7H 115.8
C7H C8H C20H 123.9(2)
C7H C8H C9H 121.1(2)
C20H C8H C9H 115.0(2)
C8H C9H C10H 115.7(2)
C8H C9H H9HA 108.4
C10H C9H H9HA 108.4
C8H C9H H9HB 108.4
C10H C9H H9HB 108.4
H9HA C9H H9HB 107.4
C11H C10H C9H 113.94(19)
C11H C10H H10E 108.8
C9H C10H H10E 108.8
C11H C10H H10F 108.8
C9H C10H H10F 108.8
H10E C10H H10F 107.7
C12H C11H C10H 128.1(2)
C12H C11H H11H 115.9
C10H C11H H11H 115.9
C11H C12H C19H 125.1(2)
C11H C12H C13H 120.3(2)
C19H C12H C13H 114.5(2)
C12H C13H C14H 112.34(19)
C12H C13H H13G 109.1
C14H C13H H13G 109.1
C12H C13H H13H 109.1
C14H C13H H13H 109.1
H13G C13H H13H 107.9
C1H C14H C13H 110.96(19)
C1H C14H H14Q 109.4
C13H C14H H14Q 109.4
C1H C14H H14R 109.4
C13H C14H H14R 109.4
H14Q C14H H14R 108.0
C4H O15H C16H 122.13(15)
O15H C16H C22H 111.39(17)
O15H C16H C21H 102.48(17)
C22H C16H C21H 109.19(19)
O15H C16H C1H 107.89(17)
C22H C16H C1H 113.66(18)
C21H C16H C1H 111.69(18)
C4H C17H H17V 109.5
C4H C17H H17W 109.5
H17V C17H H17W 109.5
C4H C17H H17X 109.5
H17V C17H H17X 109.5
H17W C17H H17X 109.5
C3H O18H H18H 109.5
C12H C19H H11N 109.5
C12H C19H H11O 109.5
H11N C19H H11O 109.5
C12H C19H H11P 109.5
H11N C19H H11P 109.5
H11O C19H H11P 109.5
C8H C20H H20S 109.5
C8H C20H H20T 109.5
H20S C20H H20T 109.5
C8H C20H H20U 109.5
H20S C20H H20U 109.5
H20T C20H H20U 109.5
C16H C21H H21J 109.5
C16H C21H H21K 109.5
H21J C21H H21K 109.5
C16H C21H H21L 109.5
H21J C21H H21L 109.5
H21K C21H H21L 109.5
C16H C22H H22Y 109.5
C16H C22H H22Z 109.5
H22Y C22H H22Z 109.5
C16H C22H H230 109.5
H22Y C22H H230 109.5
H22Z C22H H230 109.5
C14I C1I C2I 112.10(18)
C14I C1I C16I 116.33(18)
C2I C1I C16I 108.80(17)
C14I C1I H1I 106.3
C2I C1I H1I 106.3
C16I C1I H1I 106.3
C3I C2I C1I 109.43(17)
C3I C2I H2IA 109.8
C1I C2I H2IA 109.8
C3I C2I H2IB 109.8
C1I C2I H2IB 109.8
H2IA C2I H2IB 108.2
O18I C3I C2I 111.80(17)
O18I C3I C4I 110.48(16)
C2I C3I C4I 113.24(17)
O18I C3I H3I 107.0
C2I C3I H3I 107.0
C4I C3I H3I 107.0
O15I C4I C17I 110.22(18)
O15I C4I C5I 104.35(18)
C17I C4I C5I 108.29(19)
O15I C4I C3I 112.82(17)
C17I C4I C3I 111.82(18)
C5I C4I C3I 108.97(18)
C6I C5I C4I 117.3(2)
C6I C5I H5IA 108.0
C4I C5I H5IA 108.0
C6I C5I H5IB 108.0
C4I C5I H5IB 108.0
H5IA C5I H5IB 107.2
C7I C6I C5I 117.1(2)
C7I C6I H6IA 108.0
C5I C6I H6IA 108.0
C7I C6I H6IB 108.0
C5I C6I H6IB 108.0
H6IA C6I H6IB 107.3
C8I C7I C6I 128.4(2)
C8I C7I H7I 115.8
C6I C7I H7I 115.8
C7I C8I C20I 124.2(2)
C7I C8I C9I 120.9(2)
C20I C8I C9I 114.9(2)
C8I C9I C10I 115.2(2)
C8I C9I H9IA 108.5
C10I C9I H9IA 108.5
C8I C9I H9IB 108.5
C10I C9I H9IB 108.5
H9IA C9I H9IB 107.5
C11I C10I C9I 112.3(2)
C11I C10I H10S 109.1
C9I C10I H10S 109.1
C11I C10I H10T 109.1
C9I C10I H10T 109.1
H10S C10I H10T 107.9
C12I C11I C10I 128.7(2)
C12I C11I H11I 115.7
C10I C11I H11I 115.7
C11I C12I C13I 120.6(2)
C11I C12I C19I 124.4(2)
C13I C12I C19I 114.9(2)
C12I C13I C14I 112.96(19)
C12I C13I H13S 109.0
C14I C13I H13S 109.0
C12I C13I H13T 109.0
C14I C13I H13T 109.0
H13S C13I H13T 107.8
C1I C14I C13I 111.78(19)
C1I C14I H14O 109.3
C13I C14I H14O 109.3
C1I C14I H14P 109.3
C13I C14I H14P 109.3
H14O C14I H14P 107.9
C4I O15I C16I 122.41(16)
O15I C16I C22I 112.25(18)
O15I C16I C21I 102.16(18)
C22I C16I C21I 108.18(19)
O15I C16I C1I 107.52(17)
C22I C16I C1I 114.40(18)
C21I C16I C1I 111.68(18)
C4I C17I H17S 109.5
C4I C17I H17T 109.5
H17S C17I H17T 109.5
C4I C17I H17U 109.5
H17S C17I H17U 109.5
H17T C17I H17U 109.5
C3I O18I H18I 109.5
C12I C19I H19Y 109.5
C12I C19I H19Z 109.5
H19Y C19I H19Z 109.5
C12I C19I H11M 109.5
H19Y C19I H11M 109.5
H19Z C19I H11M 109.5
C8I C20I H221 109.5
C8I C20I H222 109.5
H221 C20I H222 109.5
C8I C20I H223 109.5
H221 C20I H223 109.5
H222 C20I H223 109.5
C16I C21I H21G 109.5
C16I C21I H21H 109.5
H21G C21I H21H 109.5
C16I C21I H21I 109.5
H21G C21I H21I 109.5
H21H C21I H21I 109.5
C16I C22I H22V 109.5
C16I C22I H22W 109.5
H22V C22I H22W 109.5
C16I C22I H22X 109.5
H22V C22I H22X 109.5
H22W C22I H22X 109.5
C2J C1J C14J 111.95(18)
C2J C1J C16J 108.90(17)
C14J C1J C16J 116.29(19)
C2J C1J H1J 106.4
C14J C1J H1J 106.4
C16J C1J H1J 106.4
C3J C2J C1J 109.28(17)
C3J C2J H2JA 109.8
C1J C2J H2JA 109.8
C3J C2J H2JB 109.8
C1J C2J H2JB 109.8
H2JA C2J H2JB 108.3
O18J C3J C2J 112.34(17)
O18J C3J C4J 110.13(16)
C2J C3J C4J 113.42(17)
O18J C3J H3J 106.8
C2J C3J H3J 106.8
C4J C3J H3J 106.8
O15J C4J C17J 109.85(18)
O15J C4J C5J 105.29(17)
C17J C4J C5J 108.53(17)
O15J C4J C3J 112.20(16)
C17J C4J C3J 111.81(17)
C5J C4J C3J 108.89(17)
C6J C5J C4J 117.00(18)
C6J C5J H5JA 108.0
C4J C5J H5JA 108.0
C6J C5J H5JB 108.0
C4J C5J H5JB 108.0
H5JA C5J H5JB 107.3
C7J C6J C5J 116.88(19)
C7J C6J H6JA 108.1
C5J C6J H6JA 108.1
C7J C6J H6JB 108.1
C5J C6J H6JB 108.1
H6JA C6J H6JB 107.3
C8J C7J C6J 129.1(2)
C8J C7J H7J 115.5
C6J C7J H7J 115.5
C7J C8J C20J 123.9(2)
C7J C8J C9J 121.0(2)
C20J C8J C9J 115.0(2)
C8J C9J C10J 115.6(2)
C8J C9J H9JA 108.4
C10J C9J H9JA 108.4
C8J C9J H9JB 108.4
C10J C9J H9JB 108.4
H9JA C9J H9JB 107.4
C11J C10J C9J 113.1(2)
C11J C10J H10Q 109.0
C9J C10J H10Q 109.0
C11J C10J H10R 109.0
C9J C10J H10R 109.0
H10Q C10J H10R 107.8
C12J C11J C10J 128.6(2)
C12J C11J H11J 115.7
C10J C11J H11J 115.7
C11J C12J C19J 125.1(2)
C11J C12J C13J 120.4(2)
C19J C12J C13J 114.5(2)
C12J C13J C14J 112.99(19)
C12J C13J H13Q 109.0
C14J C13J H13Q 109.0
C12J C13J H13R 109.0
C14J C13J H13R 109.0
H13Q C13J H13R 107.8
C1J C14J C13J 112.01(19)
C1J C14J H14M 109.2
C13J C14J H14M 109.2
C1J C14J H14N 109.2
C13J C14J H14N 109.2
H14M C14J H14N 107.9
C4J O15J C16J 122.82(16)
O15J C16J C21J 102.29(18)
O15J C16J C22J 112.42(18)
C21J C16J C22J 108.6(2)
O15J C16J C1J 107.66(18)
C21J C16J C1J 111.71(19)
C22J C16J C1J 113.63(18)
C4J C17J H17P 109.5
C4J C17J H17Q 109.5
H17P C17J H17Q 109.5
C4J C17J H17R 109.5
H17P C17J H17R 109.5
H17Q C17J H17R 109.5
C3J O18J H18J 109.5
C12J C19J H19V 109.5
C12J C19J H19W 109.5
H19V C19J H19W 109.5
C12J C19J H19X 109.5
H19V C19J H19X 109.5
H19W C19J H19X 109.5
C8J C20J H218 109.5
C8J C20J H219 109.5
H218 C20J H219 109.5
C8J C20J H220 109.5
H218 C20J H220 109.5
H219 C20J H220 109.5
C16J C21J H21D 109.5
C16J C21J H21E 109.5
H21D C21J H21E 109.5
C16J C21J H21F 109.5
H21D C21J H21F 109.5
H21E C21J H21F 109.5
C16J C22J H22M 109.5
C16J C22J H22N 109.5
H22M C22J H22N 109.5
C16J C22J H22O 109.5
H22M C22J H22O 109.5
H22N C22J H22O 109.5
C2K C1K C16K 108.84(18)
C2K C1K C14K 112.17(19)
C16K C1K C14K 116.64(18)
C2K C1K H1K 106.2
C16K C1K H1K 106.2
C14K C1K H1K 106.2
C3K C2K C1K 108.86(18)
C3K C2K H2KA 109.9
C1K C2K H2KA 109.9
C3K C2K H2KB 109.9
C1K C2K H2KB 109.9
H2KA C2K H2KB 108.3
O18K C3K C2K 109.80(17)
O18K C3K C4K 110.38(17)
C2K C3K C4K 113.11(17)
O18K C3K H3K 107.8
C2K C3K H3K 107.8
C4K C3K H3K 107.8
O15K C4K C17K 110.66(18)
O15K C4K C5K 104.08(18)
C17K C4K C5K 108.38(19)
O15K C4K C3K 112.12(17)
C17K C4K C3K 111.2(2)
C5K C4K C3K 110.14(18)
C6K C5K C4K 117.18(18)
C6K C5K H5KA 108.0
C4K C5K H5KA 108.0
C6K C5K H5KB 108.0
C4K C5K H5KB 108.0
H5KA C5K H5KB 107.2
C7K C6K C5K 115.9(2)
C7K C6K H6KA 108.3
C5K C6K H6KA 108.3
C7K C6K H6KB 108.3
C5K C6K H6KB 108.3
H6KA C6K H6KB 107.4
C8K C7K C6K 128.9(2)
C8K C7K H7K 115.5
C6K C7K H7K 115.5
C7K C8K C20K 124.0(2)
C7K C8K C9K 119.8(2)
C20K C8K C9K 116.2(2)
C8K C9K C10K 115.9(2)
C8K C9K H9KA 108.3
C10K C9K H9KA 108.3
C8K C9K H9KB 108.3
C10K C9K H9KB 108.3
H9KA C9K H9KB 107.4
C11K C10K C9K 113.8(2)
C11K C10K H10W 108.8
C9K C10K H10W 108.8
C11K C10K H10X 108.8
C9K C10K H10X 108.8
H10W C10K H10X 107.7
C12K C11K C10K 128.9(2)
C12K C11K H11K 115.5
C10K C11K H11K 115.5
C11K C12K C13K 121.1(2)
C11K C12K C19K 123.7(2)
C13K C12K C19K 115.1(2)
C12K C13K C14K 113.6(2)
C12K C13K H13U 108.8
C14K C13K H13U 108.8
C12K C13K H13V 108.8
C14K C13K H13V 108.8
H13U C13K H13V 107.7
C1K C14K C13K 111.63(19)
C1K C14K H14U 109.3
C13K C14K H14U 109.3
C1K C14K H14V 109.3
C13K C14K H14V 109.3
H14U C14K H14V 108.0
C4K O15K C16K 121.68(17)
O15K C16K C21K 102.39(19)
O15K C16K C1K 107.77(17)
C21K C16K C1K 111.1(2)
O15K C16K C22K 111.9(2)
C21K C16K C22K 108.4(2)
C1K C16K C22K 114.6(2)
C4K C17K H117 109.5
C4K C17K H118 109.5
H117 C17K H118 109.5
C4K C17K H119 109.5
H117 C17K H119 109.5
H118 C17K H119 109.5
C3K O18K H18K 109.5
C12K C19K H19S 109.5
C12K C19K H19T 109.5
H19S C19K H19T 109.5
C12K C19K H19U 109.5
H19S C19K H19U 109.5
H19T C19K H19U 109.5
C8K C20K H215 109.5
C8K C20K H216 109.5
H215 C20K H216 109.5
C8K C20K H217 109.5
H215 C20K H217 109.5
H216 C20K H217 109.5
C16K C21K H224 109.5
C16K C21K H225 109.5
H224 C21K H225 109.5
C16K C21K H226 109.5
H224 C21K H226 109.5
H225 C21K H226 109.5
C16K C22K H22P 109.5
C16K C22K H22Q 109.5
H22P C22K H22Q 109.5
C16K C22K H22R 109.5
H22P C22K H22R 109.5
H22Q C22K H22R 109.5
C14L C1L C2L 111.81(18)
C14L C1L C16L 117.07(18)
C2L C1L C16L 109.73(18)
C14L C1L H1L 105.8
C2L C1L H1L 105.8
C16L C1L H1L 105.8
C3L C2L C1L 107.09(17)
C3L C2L H2LA 110.3
C1L C2L H2LA 110.3
C3L C2L H2LB 110.3
C1L C2L H2LB 110.3
H2LA C2L H2LB 108.6
O18L C3L C2L 113.19(17)
O18L C3L C4L 110.29(16)
C2L C3L C4L 113.19(17)
O18L C3L H3L 106.5
C2L C3L H3L 106.5
C4L C3L H3L 106.5
O15L C4L C17L 109.91(17)
O15L C4L C5L 104.57(16)
C17L C4L C5L 108.93(18)
O15L C4L C3L 112.32(16)
C17L C4L C3L 111.07(17)
C5L C4L C3L 109.80(17)
C4L C5L C6L 117.47(18)
C4L C5L H5LA 107.9
C6L C5L H5LA 107.9
C4L C5L H5LB 107.9
C6L C5L H5LB 107.9
H5LA C5L H5LB 107.2
C7L C6L C5L 116.60(18)
C7L C6L H6LA 108.1
C5L C6L H6LA 108.1
C7L C6L H6LB 108.1
C5L C6L H6LB 108.1
H6LA C6L H6LB 107.3
C8L C7L C6L 127.34(19)
C8L C7L H7L 116.3
C6L C7L H7L 116.3
C7L C8L C20L 124.1(2)
C7L C8L C9L 120.89(19)
C20L C8L C9L 115.0(2)
C8L C9L C10L 114.6(2)
C8L C9L H9LA 108.6
C10L C9L H9LA 108.6
C8L C9L H9LB 108.6
C10L C9L H9LB 108.6
H9LA C9L H9LB 107.6
C11L C10L C9L 113.6(2)
C11L C10L H10U 108.8
C9L C10L H10U 108.8
C11L C10L H10V 108.8
C9L C10L H10V 108.8
H10U C10L H10V 107.7
C12L C11L C10L 128.0(2)
C12L C11L H11L 116.0
C10L C11L H11L 116.0
C11L C12L C19L 123.5(2)
C11L C12L C13L 121.7(2)
C19L C12L C13L 114.8(2)
C12L C13L C14L 113.23(19)
C12L C13L H13W 108.9
C14L C13L H13W 108.9
C12L C13L H13X 108.9
C14L C13L H13X 108.9
H13W C13L H13X 107.7
C1L C14L C13L 110.91(19)
C1L C14L H14W 109.5
C13L C14L H14W 109.5
C1L C14L H14X 109.5
C13L C14L H14X 109.5
H14W C14L H14X 108.0
C16L O15L C4L 122.57(16)
O15L C16L C21L 102.17(18)
O15L C16L C22L 112.0(2)
C21L C16L C22L 108.87(19)
O15L C16L C1L 107.55(16)
C21L C16L C1L 111.11(19)
C22L C16L C1L 114.45(19)
C4L C17L H114 109.5
C4L C17L H115 109.5
H114 C17L H115 109.5
C4L C17L H116 109.5
H114 C17L H116 109.5
H115 C17L H116 109.5
C3L O18L H18L 109.5
C12L C19L H11T 109.5
C12L C19L H11U 109.5
H11T C19L H11U 109.5
C12L C19L H11V 109.5
H11T C19L H11V 109.5
H11U C19L H11V 109.5
C8L C20L H20Y 109.5
C8L C20L H20Z 109.5
H20Y C20L H20Z 109.5
C8L C20L H214 109.5
H20Y C20L H214 109.5
H20Z C20L H214 109.5
C16L C21L H227 109.5
C16L C21L H228 109.5
H227 C21L H228 109.5
C16L C21L H229 109.5
H227 C21L H229 109.5
H228 C21L H229 109.5
C16L C22L H22S 109.5
C16L C22L H22T 109.5
H22S C22L H22T 109.5
C16L C22L H22U 109.5
H22S C22L H22U 109.5
H22T C22L H22U 109.5

loop_
_geom_bond_atom_site_label_1
_geom_bond_atom_site_label_2
_geom_bond_distance
C1A C14A 1.516(5)
C1A C16A 1.522(6)
C1A C2A 1.536(3)
C1A H1A 1.0000
C2A C3A 1.496(3)
C2A H2AA 0.9900
C2A H2AB 0.9900
C3A O18A 1.439(2)
C3A C4A 1.540(4)
C3A H3A 1.0000
C4A O15A 1.448(3)
C4A C5A 1.518(5)
C4A C17A 1.537(4)
C5A C6A 1.528(5)
C5A H5AA 0.9900
C5A H5AB 0.9900
C6A C7A 1.500(5)
C6A H6AA 0.9900
C6A H6AB 0.9900
C7A C8A 1.297(5)
C7A H7A 0.9500
C8A C20A 1.525(4)
C8A C9A 1.537(5)
C9A C10A 1.532(7)
C9A H9AA 0.9900
C9A H9AB 0.9900
C10A C11A 1.471(8)
C10A H10C 0.9900
C10A H10D 0.9900
C11A C12A 1.314(7)
C11A H11A 0.9500
C12A C19A 1.501(5)
C12A C13A 1.518(8)
C13A C14A 1.520(9)
C13A H13E 0.9900
C13A H13F 0.9900
C14A H14K 0.9900
C14A H14L 0.9900
O15A C16A 1.450(5)
C16A C21A 1.534(3)
C16A C22A 1.540(4)
C17A H17M 0.9800
C17A H17N 0.9800
C17A H17O 0.9800
O18A H18A 0.93(4)
C19A H19P 0.9800
C19A H19Q 0.9800
C19A H19R 0.9800
C20A H20P 0.9800
C20A H20Q 0.9800
C20A H20R 0.9800
C21A H211 0.9800
C21A H212 0.9800
C21A H213 0.9800
C22A H22J 0.9800
C22A H22K 0.9800
C22A H22L 0.9800
C1B C14B 1.527(3)
C1B C2B 1.534(3)
C1B C16B 1.534(3)
C1B H1B 1.0000
C2B C3B 1.519(3)
C2B H2BA 0.9900
C2B H2BB 0.9900
C3B O18B 1.435(2)
C3B C4B 1.545(3)
C3B H3B 1.0000
C4B O15B 1.442(2)
C4B C17B 1.526(3)
C4B C5B 1.540(3)
C5B C6B 1.541(3)
C5B H5BA 0.9900
C5B H5BB 0.9900
C6B C7B 1.500(3)
C6B H6BA 0.9900
C6B H6BB 0.9900
C7B C8B 1.333(4)
C7B H7B 0.9500
C8B C20B 1.502(4)
C8B C9B 1.511(3)
C9B C10B 1.549(4)
C9B H9BA 0.9900
C9B H9BB 0.9900
C10B C11B 1.506(4)
C10B H10O 0.9900
C10B H10P 0.9900
C11B C12B 1.328(4)
C11B H11B 0.9500
C12B C19B 1.509(3)
C12B C13B 1.513(3)
C13B C14B 1.545(3)
C13B H13C 0.9900
C13B H13D 0.9900
C14B H14I 0.9900
C14B H14J 0.9900
O15B C16B 1.453(3)
C16B C21B 1.521(3)
C16B C22B 1.532(3)
C17B H17J 0.9800
C17B H17K 0.9800
C17B H17L 0.9800
O18B H18B 0.81(4)
C19B H19M 0.9800
C19B H19N 0.9800
C19B H19O 0.9800
C20B H20M 0.9800
C20B H20N 0.9800
C20B H20O 0.9800
C21B H21Y 0.9800
C21B H21Z 0.9800
C21B H210 0.9800
C22B H22G 0.9800
C22B H22H 0.9800
C22B H22I 0.9800
C1C C16C 1.528(3)
C1C C2C 1.529(3)
C1C C14C 1.539(3)
C1C H1C 1.0000
C2C C3C 1.508(3)
C2C H2CA 0.9900
C2C H2CB 0.9900
C3C O18C 1.432(3)
C3C C4C 1.555(3)
C3C H3C 1.0000
C4C O15C 1.439(3)
C4C C17C 1.532(3)
C4C C5C 1.538(3)
C5C C6C 1.535(3)
C5C H5CA 0.9900
C5C H5CB 0.9900
C6C C7C 1.499(3)
C6C H6CA 0.9900
C6C H6CB 0.9900
C7C C8C 1.332(3)
C7C H7C 0.9500
C8C C20C 1.500(4)
C8C C9C 1.506(3)
C9C C10C 1.544(4)
C9C H9CA 0.9900
C9C H9CB 0.9900
C10C C11C 1.506(4)
C10C H10A 0.9900
C10C H10B 0.9900
C11C C12C 1.343(4)
C11C H11C 0.9500
C12C C19C 1.495(4)
C12C C13C 1.511(4)
C13C C14C 1.540(3)
C13C H13A 0.9900
C13C H13B 0.9900
C14C H14A 0.9900
C14C H14B 0.9900
O15C C16C 1.447(3)
C16C C21C 1.529(3)
C16C C22C 1.535(3)
C17C H17A 0.9800
C17C H17B 0.9800
C17C H17C 0.9800
O18C H18C 0.87(4)
C19C H19A 0.9800
C19C H19B 0.9800
C19C H19C 0.9800
C20C H20A 0.9800
C20C H20B 0.9800
C20C H20C 0.9800
C21C H21A 0.9800
C21C H21B 0.9800
C21C H21C 0.9800
C22C H22A 0.9800
C22C H22B 0.9800
C22C H22C 0.9800
C1D C14D 1.524(3)
C1D C2D 1.530(3)
C1D C16D 1.537(3)
C1D H1D 1.0000
C2D C3D 1.512(3)
C2D H2DA 0.9900
C2D H2DB 0.9900
C3D O18D 1.432(3)
C3D C4D 1.552(3)
C3D H3D 1.0000
C4D O15D 1.432(3)
C4D C17D 1.534(3)
C4D C5D 1.537(3)
C5D C6D 1.545(3)
C5D H5DA 0.9900
C5D H5DB 0.9900
C6D C7D 1.498(4)
C6D H6DA 0.9900
C6D H6DB 0.9900
C7D C8D 1.333(4)
C7D H7D 0.9500
C8D C20D 1.506(3)
C8D C9D 1.510(4)
C9D C10D 1.548(4)
C9D H9DA 0.9900
C9D H9DB 0.9900
C10D C11D 1.506(3)
C10D H10M 0.9900
C10D H10N 0.9900
C11D C12D 1.332(4)
C11D H11D 0.9500
C12D C19D 1.506(3)
C12D C13D 1.516(3)
C13D C14D 1.540(3)
C13D H13O 0.9900
C13D H13P 0.9900
C14D H14G 0.9900
C14D H14H 0.9900
O15D C16D 1.441(3)
C16D C21D 1.521(3)
C16D C22D 1.533(3)
C17D H17G 0.9800
C17D H17H 0.9800
C17D H17I 0.9800
O18D H18D 0.93(4)
C19D H19J 0.9800
C19D H19K 0.9800
C19D H19L 0.9800
C20D H20J 0.9800
C20D H20K 0.9800
C20D H20L 0.9800
C21D H21V 0.9800
C21D H21W 0.9800
C21D H21X 0.9800
C22D H22D 0.9800
C22D H22E 0.9800
C22D H22F 0.9800
C1E C14E 1.523(3)
C1E C2E 1.524(3)
C1E C16E 1.531(3)
C1E H1E 1.0000
C2E C3E 1.509(3)
C2E H2EA 0.9900
C2E H2EB 0.9900
C3E O18E 1.434(3)
C3E C4E 1.551(3)
C3E H3E 1.0000
C4E O15E 1.446(3)
C4E C17E 1.525(3)
C4E C5E 1.534(3)
C5E C6E 1.528(4)
C5E H5EA 0.9900
C5E H5EB 0.9900
C6E C7E 1.483(4)
C6E H6EA 0.9900
C6E H6EB 0.9900
C7E C8E 1.339(5)
C7E H7E 0.9500
C8E C9E 1.491(5)
C8E C20E 1.500(7)
C9E C10E 1.596(8)
C9E H9EA 0.9900
C9E H9EB 0.9900
C10E C11E 1.515(5)
C10E H10K 0.9900
C10E H10L 0.9900
C11E C12E 1.345(6)
C11E H11E 0.9500
C12E C19E 1.489(8)
C12E C13E 1.496(5)
C13E C14E 1.549(3)
C13E H13M 0.9900
C13E H13N 0.9900
C14E H14E 0.9900
C14E H14F 0.9900
O15E C16E 1.441(3)
C16E C21E 1.524(4)
C16E C22E 1.533(3)
C17E H17D 0.9800
C17E H17E 0.9800
C17E H17F 0.9800
O18E H18E 0.79(4)
C19E H19G 0.9800
C19E H19H 0.9800
C19E H19I 0.9800
C20E H20G 0.9800
C20E H20H 0.9800
C20E H20I 0.9800
C21E H21S 0.9800
C21E H21T 0.9800
C21E H21U 0.9800
C22E H237 0.9800
C22E H238 0.9800
C22E H239 0.9800
C1F C2F 1.527(3)
C1F C16F 1.529(3)
C1F C14F 1.529(3)
C1F H1F 1.0000
C2F C3F 1.512(3)
C2F H2FA 0.9900
C2F H2FB 0.9900
C3F O18F 1.432(2)
C3F C4F 1.553(3)
C3F H3F 1.0000
C4F O15F 1.439(2)
C4F C17F 1.526(3)
C4F C5F 1.538(3)
C5F C6F 1.542(3)
C5F H5FA 0.9900
C5F H5FB 0.9900
C6F C7F 1.495(3)
C6F H6FA 0.9900
C6F H6FB 0.9900
C7F C8F 1.341(4)
C7F H7F 0.9500
C8F C20F 1.495(4)
C8F C9F 1.508(3)
C9F C10F 1.549(3)
C9F H9FA 0.9900
C9F H9FB 0.9900
C10F C11F 1.514(3)
C10F H10I 0.9900
C10F H10J 0.9900
C11F C12F 1.327(3)
C11F H11F 0.9500
C12F C13F 1.507(3)
C12F C19F 1.515(3)
C13F C14F 1.546(3)
C13F H13K 0.9900
C13F H13L 0.9900
C14F H14C 0.9900
C14F H14D 0.9900
O15F C16F 1.451(3)
C16F C21F 1.523(3)
C16F C22F 1.528(4)
C17F H111 0.9800
C17F H112 0.9800
C17F H113 0.9800
O18F H18F 0.84(4)
C19F H19D 0.9800
C19F H19E 0.9800
C19F H19F 0.9800
C20F H20D 0.9800
C20F H20E 0.9800
C20F H20F 0.9800
C21F H21P 0.9800
C21F H21Q 0.9800
C21F H21R 0.9800
C22F H234 0.9800
C22F H235 0.9800
C22F H236 0.9800
C1G C16G 1.529(4)
C1G C2G 1.533(3)
C1G C14G 1.539(3)
C1G H1G 1.0000
C2G C3G 1.509(3)
C2G H2GA 0.9900
C2G H2GB 0.9900
C3G O18G 1.438(2)
C3G C4G 1.547(3)
C3G H3G 1.0000
C4G O15G 1.441(3)
C4G C17G 1.530(3)
C4G C5G 1.537(4)
C5G C6G 1.547(3)
C5G H5GA 0.9900
C5G H5GB 0.9900
C6G C7G 1.500(4)
C6G H6GA 0.9900
C6G H6GB 0.9900
C7G C8G 1.336(4)
C7G H7G 0.9500
C8G C9G 1.507(4)
C8G C20G 1.508(3)
C9G C10G 1.546(4)
C9G H9GA 0.9900
C9G H9GB 0.9900
C10G C11G 1.511(4)
C10G H10G 0.9900
C10G H10H 0.9900
C11G C12G 1.324(4)
C11G H11G 0.9500
C12G C19G 1.503(4)
C12G C13G 1.526(4)
C13G C14G 1.534(4)
C13G H13I 0.9900
C13G H13J 0.9900
C14G H14S 0.9900
C14G H14T 0.9900
O15G C16G 1.448(3)
C16G C21G 1.522(3)
C16G C22G 1.535(3)
C17G H17Y 0.9800
C17G H17Z 0.9800
C17G H110 0.9800
O18G H18G 0.84(4)
C19G H11Q 0.9800
C19G H11R 0.9800
C19G H11S 0.9800
C20G H20V 0.9800
C20G H20W 0.9800
C20G H20X 0.9800
C21G H21M 0.9800
C21G H21N 0.9800
C21G H21O 0.9800
C22G H231 0.9800
C22G H232 0.9800
C22G H233 0.9800
C1H C2H 1.528(3)
C1H C14H 1.531(3)
C1H C16H 1.534(3)
C1H H1H 1.0000
C2H C3H 1.509(3)
C2H H2HA 0.9900
C2H H2HB 0.9900
C3H O18H 1.423(3)
C3H C4H 1.551(3)
C3H H3H 1.0000
C4H O15H 1.441(3)
C4H C17H 1.533(3)
C4H C5H 1.542(3)
C5H C6H 1.539(3)
C5H H5HA 0.9900
C5H H5HB 0.9900
C6H C7H 1.505(3)
C6H H6HA 0.9900
C6H H6HB 0.9900
C7H C8H 1.341(4)
C7H H7H 0.9500
C8H C20H 1.505(4)
C8H C9H 1.513(3)
C9H C10H 1.545(4)
C9H H9HA 0.9900
C9H H9HB 0.9900
C10H C11H 1.499(3)
C10H H10E 0.9900
C10H H10F 0.9900
C11H C12H 1.337(4)
C11H H11H 0.9500
C12H C19H 1.506(4)
C12H C13H 1.507(3)
C13H C14H 1.545(3)
C13H H13G 0.9900
C13H H13H 0.9900
C14H H14Q 0.9900
C14H H14R 0.9900
O15H C16H 1.453(3)
C16H C22H 1.528(3)
C16H C21H 1.528(3)
C17H H17V 0.9800
C17H H17W 0.9800
C17H H17X 0.9800
O18H H18H 0.85(4)
C19H H11N 0.9800
C19H H11O 0.9800
C19H H11P 0.9800
C20H H20S 0.9800
C20H H20T 0.9800
C20H H20U 0.9800
C21H H21J 0.9800
C21H H21K 0.9800
C21H H21L 0.9800
C22H H22Y 0.9800
C22H H22Z 0.9800
C22H H230 0.9800
C1I C14I 1.533(3)
C1I C2I 1.534(3)
C1I C16I 1.536(3)
C1I H1I 1.0000
C2I C3I 1.512(3)
C2I H2IA 0.9900
C2I H2IB 0.9900
C3I O18I 1.437(3)
C3I C4I 1.548(3)
C3I H3I 1.0000
C4I O15I 1.442(3)
C4I C17I 1.533(3)
C4I C5I 1.545(3)
C5I C6I 1.526(4)
C5I H5IA 0.9900
C5I H5IB 0.9900
C6I C7I 1.506(4)
C6I H6IA 0.9900
C6I H6IB 0.9900
C7I C8I 1.345(4)
C7I H7I 0.9500
C8I C20I 1.504(4)
C8I C9I 1.509(4)
C9I C10I 1.544(4)
C9I H9IA 0.9900
C9I H9IB 0.9900
C10I C11I 1.499(4)
C10I H10S 0.9900
C10I H10T 0.9900
C11I C12I 1.340(4)
C11I H11I 0.9500
C12I C13I 1.508(3)
C12I C19I 1.511(3)
C13I C14I 1.550(3)
C13I H13S 0.9900
C13I H13T 0.9900
C14I H14O 0.9900
C14I H14P 0.9900
O15I C16I 1.457(3)
C16I C22I 1.519(3)
C16I C21I 1.521(3)
C17I H17S 0.9800
C17I H17T 0.9800
C17I H17U 0.9800
O18I H18I 0.88(4)
C19I H19Y 0.9800
C19I H19Z 0.9800
C19I H11M 0.9800
C20I H221 0.9800
C20I H222 0.9800
C20I H223 0.9800
C21I H21G 0.9800
C21I H21H 0.9800
C21I H21I 0.9800
C22I H22V 0.9800
C22I H22W 0.9800
C22I H22X 0.9800
C1J C2J 1.517(3)
C1J C14J 1.532(3)
C1J C16J 1.539(3)
C1J H1J 1.0000
C2J C3J 1.508(3)
C2J H2JA 0.9900
C2J H2JB 0.9900
C3J O18J 1.431(3)
C3J C4J 1.556(3)
C3J H3J 1.0000
C4J O15J 1.439(3)
C4J C17J 1.529(3)
C4J C5J 1.542(3)
C5J C6J 1.531(3)
C5J H5JA 0.9900
C5J H5JB 0.9900
C6J C7J 1.504(4)
C6J H6JA 0.9900
C6J H6JB 0.9900
C7J C8J 1.339(4)
C7J H7J 0.9500
C8J C20J 1.506(4)
C8J C9J 1.509(4)
C9J C10J 1.540(3)
C9J H9JA 0.9900
C9J H9JB 0.9900
C10J C11J 1.505(3)
C10J H10Q 0.9900
C10J H10R 0.9900
C11J C12J 1.331(4)
C11J H11J 0.9500
C12J C19J 1.500(3)
C12J C13J 1.514(3)
C13J C14J 1.543(3)
C13J H13Q 0.9900
C13J H13R 0.9900
C14J H14M 0.9900
C14J H14N 0.9900
O15J C16J 1.449(3)
C16J C21J 1.514(3)
C16J C22J 1.532(3)
C17J H17P 0.9800
C17J H17Q 0.9800
C17J H17R 0.9800
O18J H18J 0.85(4)
C19J H19V 0.9800
C19J H19W 0.9800
C19J H19X 0.9800
C20J H218 0.9800
C20J H219 0.9800
C20J H220 0.9800
C21J H21D 0.9800
C21J H21E 0.9800
C21J H21F 0.9800
C22J H22M 0.9800
C22J H22N 0.9800
C22J H22O 0.9800
C1K C2K 1.526(3)
C1K C16K 1.530(3)
C1K C14K 1.535(3)
C1K H1K 1.0000
C2K C3K 1.506(3)
C2K H2KA 0.9900
C2K H2KB 0.9900
C3K O18K 1.439(2)
C3K C4K 1.547(3)
C3K H3K 1.0000
C4K O15K 1.444(3)
C4K C17K 1.535(3)
C4K C5K 1.537(3)
C5K C6K 1.536(4)
C5K H5KA 0.9900
C5K H5KB 0.9900
C6K C7K 1.495(4)
C6K H6KA 0.9900
C6K H6KB 0.9900
C7K C8K 1.340(3)
C7K H7K 0.9500
C8K C20K 1.511(3)
C8K C9K 1.513(3)
C9K C10K 1.542(3)
C9K H9KA 0.9900
C9K H9KB 0.9900
C10K C11K 1.501(4)
C10K H10W 0.9900
C10K H10X 0.9900
C11K C12K 1.335(4)
C11K H11K 0.9500
C12K C13K 1.511(4)
C12K C19K 1.518(3)
C13K C14K 1.543(4)
C13K H13U 0.9900
C13K H13V 0.9900
C14K H14U 0.9900
C14K H14V 0.9900
O15K C16K 1.445(3)
C16K C21K 1.526(3)
C16K C22K 1.531(4)
C17K H117 0.9800
C17K H118 0.9800
C17K H119 0.9800
O18K H18K 0.81(4)
C19K H19S 0.9800
C19K H19T 0.9800
C19K H19U 0.9800
C20K H215 0.9800
C20K H216 0.9800
C20K H217 0.9800
C21K H224 0.9800
C21K H225 0.9800
C21K H226 0.9800
C22K H22P 0.9800
C22K H22Q 0.9800
C22K H22R 0.9800
C1L C14L 1.532(3)
C1L C2L 1.533(3)
C1L C16L 1.535(3)
C1L H1L 1.0000
C2L C3L 1.509(3)
C2L H2LA 0.9900
C2L H2LB 0.9900
C3L O18L 1.435(2)
C3L C4L 1.547(3)
C3L H3L 1.0000
C4L O15L 1.449(2)
C4L C17L 1.530(3)
C4L C5L 1.532(3)
C5L C6L 1.536(3)
C5L H5LA 0.9900
C5L H5LB 0.9900
C6L C7L 1.504(3)
C6L H6LA 0.9900
C6L H6LB 0.9900
C7L C8L 1.330(3)
C7L H7L 0.9500
C8L C20L 1.506(3)
C8L C9L 1.513(3)
C9L C10L 1.538(4)
C9L H9LA 0.9900
C9L H9LB 0.9900
C10L C11L 1.502(4)
C10L H10U 0.9900
C10L H10V 0.9900
C11L C12L 1.333(3)
C11L H11L 0.9500
C12L C19L 1.502(3)
C12L C13L 1.509(4)
C13L C14L 1.549(4)
C13L H13W 0.9900
C13L H13X 0.9900
C14L H14W 0.9900
C14L H14X 0.9900
O15L C16L 1.445(3)
C16L C21L 1.525(3)
C16L C22L 1.527(3)
C17L H114 0.9800
C17L H115 0.9800
C17L H116 0.9800
O18L H18L 0.79(4)
C19L H11T 0.9800
C19L H11U 0.9800
C19L H11V 0.9800
C20L H20Y 0.9800
C20L H20Z 0.9800
C20L H214 0.9800
C21L H227 0.9800
C21L H228 0.9800
C21L H229 0.9800
C22L H22S 0.9800
C22L H22T 0.9800
C22L H22U 0.9800

loop_
_geom_torsion_atom_site_label_1
_geom_torsion_atom_site_label_2
_geom_torsion_atom_site_label_3
_geom_torsion_atom_site_label_4
_geom_torsion
C14A C1A C2A C3A 161.3(4)
C16A C1A C2A C3A -65.9(3)
C1A C2A C3A O18A -178.4(2)
C1A C2A C3A C4A 57.6(3)
O18A C3A C4A O15A -166.4(2)
C2A C3A C4A O15A -43.4(3)
O18A C3A C4A C5A 78.1(3)
C2A C3A C4A C5A -158.9(2)
O18A C3A C4A C17A -43.1(4)
C2A C3A C4A C17A 79.9(3)
O15A C4A C5A C6A -48.7(3)
C17A C4A C5A C6A -164.9(3)
C3A C4A C5A C6A 71.9(3)
C4A C5A C6A C7A -64.3(4)
C5A C6A C7A C8A 135.1(3)
C6A C7A C8A C20A -0.4(5)
C6A C7A C8A C9A -178.0(3)
C7A C8A C9A C10A 129.5(4)
C20A C8A C9A C10A -48.3(5)
C8A C9A C10A C11A -59.4(5)
C9A C10A C11A C12A 132.0(4)
C10A C11A C12A C19A -3.5(6)
C10A C11A C12A C13A -179.4(4)
C11A C12A C13A C14A 103.4(4)
C19A C12A C13A C14A -72.9(4)
C16A C1A C14A C13A 159.4(3)
C2A C1A C14A C13A -72.1(4)
C12A C13A C14A C1A -58.6(4)
C5A C4A O15A C16A 159.2(3)
C17A C4A O15A C16A -85.4(4)
C3A C4A O15A C16A 39.1(3)
C4A O15A C16A C1A -46.5(3)
C4A O15A C16A C21A -165.0(3)
C4A O15A C16A C22A 80.3(3)
C14A C1A C16A O15A -172.3(3)
C2A C1A C16A O15A 57.8(3)
C14A C1A C16A C21A -60.3(4)
C2A C1A C16A C21A 169.8(3)
C14A C1A C16A C22A 63.1(4)
C2A C1A C16A C22A -66.8(4)
C14B C1B C2B C3B 164.56(17)
C16B C1B C2B C3B -65.1(2)
C1B C2B C3B O18B -177.42(16)
C1B C2B C3B C4B 55.8(2)
O18B C3B C4B O15B -168.47(16)
C2B C3B C4B O15B -41.1(2)
O18B C3B C4B C17B -45.1(2)
C2B C3B C4B C17B 82.2(2)
O18B C3B C4B C5B 75.8(2)
C2B C3B C4B C5B -156.91(17)
O15B C4B C5B C6B -43.8(2)
C17B C4B C5B C6B -161.18(19)
C3B C4B C5B C6B 76.4(2)
C4B C5B C6B C7B -66.7(3)
C5B C6B C7B C8B 136.6(2)
C6B C7B C8B C20B 1.2(4)
C6B C7B C8B C9B 177.8(2)
C7B C8B C9B C10B 133.7(2)
C20B C8B C9B C10B -49.4(3)
C8B C9B C10B C11B -62.4(3)
C9B C10B C11B C12B 129.7(3)
C10B C11B C12B C19B 0.1(4)
C10B C11B C12B C13B -176.0(2)
C11B C12B C13B C14B 103.9(2)
C19B C12B C13B C14B -72.6(3)
C2B C1B C14B C13B -74.9(2)
C16B C1B C14B C13B 158.75(18)
C12B C13B C14B C1B -58.4(2)
C17B C4B O15B C16B -85.6(2)
C5B C4B O15B C16B 157.68(18)
C3B C4B O15B C16B 38.7(3)
C4B O15B C16B C21B -164.83(19)
C4B O15B C16B C22B 78.7(2)
C4B O15B C16B C1B -47.8(2)
C14B C1B C16B O15B -173.25(17)
C2B C1B C16B O15B 58.9(2)
C14B C1B C16B C21B -61.8(2)
C2B C1B C16B C21B 170.29(18)
C14B C1B C16B C22B 61.5(2)
C2B C1B C16B C22B -66.4(2)
C16C C1C C2C C3C -63.0(2)
C14C C1C C2C C3C 166.85(16)
C1C C2C C3C O18C 176.33(16)
C1C C2C C3C C4C 51.9(2)
O18C C3C C4C O15C -161.02(16)
C2C C3C C4C O15C -38.0(2)
O18C C3C C4C C17C -36.6(2)
C2C C3C C4C C17C 86.4(2)
O18C C3C C4C C5C 83.2(2)
C2C C3C C4C C5C -153.86(17)
O15C C4C C5C C6C -43.4(2)
C17C C4C C5C C6C -160.73(18)
C3C C4C C5C C6C 77.7(2)
C4C C5C C6C C7C -66.3(3)
C5C C6C C7C C8C 134.9(2)
C6C C7C C8C C20C 0.4(4)
C6C C7C C8C C9C 175.6(2)
C7C C8C C9C C10C 136.4(2)
C20C C8C C9C C10C -48.1(3)
C8C C9C C10C C11C -59.6(3)
C9C C10C C11C C12C 126.7(3)
C10C C11C C12C C19C 0.9(4)
C10C C11C C12C C13C -176.5(2)
C11C C12C C13C C14C 105.3(2)
C19C C12C C13C C14C -72.2(3)
C16C C1C C14C C13C 156.46(19)
C2C C1C C14C C13C -76.8(2)
C12C C13C C14C C1C -57.7(3)
C17C C4C O15C C16C -86.9(2)
C5C C4C O15C C16C 156.99(16)
C3C C4C O15C C16C 38.1(2)
C4C O15C C16C C1C -48.2(2)
C4C O15C C16C C21C -166.57(17)
C4C O15C C16C C22C 77.8(2)
C2C C1C C16C O15C 58.1(2)
C14C C1C C16C O15C -173.95(17)
C2C C1C C16C C21C 169.87(19)
C14C C1C C16C C21C -62.1(3)
C2C C1C C16C C22C -67.5(2)
C14C C1C C16C C22C 60.5(2)
C14D C1D C2D C3D 166.38(18)
C16D C1D C2D C3D -62.9(2)
C1D C2D C3D O18D 177.84(16)
C1D C2D C3D C4D 54.2(2)
O18D C3D C4D O15D -164.81(15)
C2D C3D C4D O15D -41.9(2)
O18D C3D C4D C17D -39.8(2)
C2D C3D C4D C17D 83.1(2)
O18D C3D C4D C5D 80.4(2)
C2D C3D C4D C5D -156.71(18)
O15D C4D C5D C6D -48.5(2)
C17D C4D C5D C6D -166.6(2)
C3D C4D C5D C6D 71.8(3)
C4D C5D C6D C7D -62.4(3)
C5D C6D C7D C8D 133.2(2)
C6D C7D C8D C20D 1.6(4)
C6D C7D C8D C9D 179.6(2)
C7D C8D C9D C10D 136.6(2)
C20D C8D C9D C10D -45.2(3)
C8D C9D C10D C11D -63.4(3)
C9D C10D C11D C12D 123.9(3)
C10D C11D C12D C19D -0.1(4)
C10D C11D C12D C13D -175.5(2)
C11D C12D C13D C14D 105.6(3)
C19D C12D C13D C14D -70.2(3)
C2D C1D C14D C13D -76.0(2)
C16D C1D C14D C13D 156.58(19)
C12D C13D C14D C1D -54.1(3)
C17D C4D O15D C16D -83.5(2)
C5D C4D O15D C16D 160.19(18)
C3D C4D O15D C16D 41.3(2)
C4D O15D C16D C21D -167.49(17)
C4D O15D C16D C22D 76.1(2)
C4D O15D C16D C1D -49.4(2)
C14D C1D C16D O15D -172.83(17)
C2D C1D C16D O15D 58.0(2)
C14D C1D C16D C21D -61.5(2)
C2D C1D C16D C21D 169.39(17)
C14D C1D C16D C22D 62.6(3)
C2D C1D C16D C22D -66.6(2)
C14E C1E C2E C3E 166.89(18)
C16E C1E C2E C3E -62.8(2)
C1E C2E C3E O18E 175.72(16)
C1E C2E C3E C4E 52.2(2)
O18E C3E C4E O15E -158.92(17)
C2E C3E C4E O15E -37.1(2)
O18E C3E C4E C17E -34.9(3)
C2E C3E C4E C17E 87.0(2)
O18E C3E C4E C5E 85.5(2)
C2E C3E C4E C5E -152.67(19)
O15E C4E C5E C6E -43.1(3)
C17E C4E C5E C6E -160.1(2)
C3E C4E C5E C6E 77.8(3)
C4E C5E C6E C7E -67.6(3)
C5E C6E C7E C8E 136.2(3)
C6E C7E C8E C9E 177.4(3)
C6E C7E C8E C20E 0.6(5)
C7E C8E C9E C10E 139.0(4)
C20E C8E C9E C10E -44.0(5)
C8E C9E C10E C11E -66.7(7)
C9E C10E C11E C12E 136.4(5)
C10E C11E C12E C19E 0.3(6)
C10E C11E C12E C13E -175.0(3)
C11E C12E C13E C14E 99.8(4)
C19E C12E C13E C14E -75.9(4)
C2E C1E C14E C13E -74.2(3)
C16E C1E C14E C13E 159.4(2)
C12E C13E C14E C1E -58.4(4)
C17E C4E O15E C16E -88.0(2)
C5E C4E O15E C16E 155.97(19)
C3E C4E O15E C16E 36.8(3)
C4E O15E C16E C21E -165.12(19)
C4E O15E C16E C1E -47.0(3)
C4E O15E C16E C22E 78.9(2)
C14E C1E C16E O15E -175.28(19)
C2E C1E C16E O15E 57.0(2)
C14E C1E C16E C21E -63.2(3)
C2E C1E C16E C21E 169.1(2)
C14E C1E C16E C22E 59.4(3)
C2E C1E C16E C22E -68.3(2)
C16F C1F C2F C3F -64.7(2)
C14F C1F C2F C3F 163.74(17)
C1F C2F C3F O18F -177.13(17)
C1F C2F C3F C4F 56.0(2)
O18F C3F C4F O15F -169.63(16)
C2F C3F C4F O15F -41.6(2)
O18F C3F C4F C17F -45.6(2)
C2F C3F C4F C17F 82.5(2)
O18F C3F C4F C5F 74.1(2)
C2F C3F C4F C5F -157.87(17)
O15F C4F C5F C6F -43.5(2)
C17F C4F C5F C6F -161.27(19)
C3F C4F C5F C6F 77.1(2)
C4F C5F C6F C7F -66.0(3)
C5F C6F C7F C8F 136.9(2)
C6F C7F C8F C20F 2.2(4)
C6F C7F C8F C9F 178.2(2)
C7F C8F C9F C10F 133.0(2)
C20F C8F C9F C10F -50.7(3)
C8F C9F C10F C11F -64.1(3)
C9F C10F C11F C12F 130.3(3)
C10F C11F C12F C13F -176.7(2)
C10F C11F C12F C19F -0.6(4)
C11F C12F C13F C14F 105.2(2)
C19F C12F C13F C14F -71.3(3)
C2F C1F C14F C13F -77.2(2)
C16F C1F C14F C13F 154.97(19)
C12F C13F C14F C1F -58.0(2)
C17F C4F O15F C16F -86.3(2)
C5F C4F O15F C16F 157.41(18)
C3F C4F O15F C16F 38.3(3)
C4F O15F C16F C21F -163.2(2)
C4F O15F C16F C22F 80.0(2)
C4F O15F C16F C1F -46.2(3)
C2F C1F C16F O15F 57.2(2)
C14F C1F C16F O15F -173.78(17)
C2F C1F C16F C21F 168.05(19)
C14F C1F C16F C21F -62.9(3)
C2F C1F C16F C22F -68.1(2)
C14F C1F C16F C22F 60.9(3)
C16G C1G C2G C3G -65.2(2)
C14G C1G C2G C3G 162.4(2)
C1G C2G C3G O18G -179.62(18)
C1G C2G C3G C4G 56.2(2)
O18G C3G C4G O15G -164.11(18)
C2G C3G C4G O15G -41.6(3)
O18G C3G C4G C17G -39.9(3)
C2G C3G C4G C17G 82.7(2)
O18G C3G C4G C5G 80.9(2)
C2G C3G C4G C5G -156.59(17)
O15G C4G C5G C6G -45.6(3)
C17G C4G C5G C6G -162.9(2)
C3G C4G C5G C6G 74.4(2)
C4G C5G C6G C7G -69.3(3)
C5G C6G C7G C8G 135.8(3)
C6G C7G C8G C9G -179.8(2)
C6G C7G C8G C20G 1.7(4)
C7G C8G C9G C10G 134.4(3)
C20G C8G C9G C10G -46.9(3)
C8G C9G C10G C11G -59.6(3)
C9G C10G C11G C12G 130.6(3)
C10G C11G C12G C19G 0.6(5)
C10G C11G C12G C13G -177.3(3)
C11G C12G C13G C14G 102.1(3)
C19G C12G C13G C14G -76.0(3)
C12G C13G C14G C1G -58.7(3)
C16G C1G C14G C13G 161.2(2)
C2G C1G C14G C13G -70.8(3)
C17G C4G O15G C16G -86.2(3)
C5G C4G O15G C16G 157.8(2)
C3G C4G O15G C16G 38.8(3)
C4G O15G C16G C21G -165.8(2)
C4G O15G C16G C1G -47.4(3)
C4G O15G C16G C22G 78.4(3)
C2G C1G C16G O15G 58.1(2)
C14G C1G C16G O15G -172.39(18)
C2G C1G C16G C21G 170.4(2)
C14G C1G C16G C21G -60.1(3)
C2G C1G C16G C22G -66.3(3)
C14G C1G C16G C22G 63.2(3)
C14H C1H C2H C3H 164.85(17)
C16H C1H C2H C3H -64.1(2)
C1H C2H C3H O18H -178.65(16)
C1H C2H C3H C4H 55.3(2)
O18H C3H C4H O15H -169.64(16)
C2H C3H C4H O15H -42.3(2)
O18H C3H C4H C17H -45.3(2)
C2H C3H C4H C17H 82.0(2)
O18H C3H C4H C5H 75.0(2)
C2H C3H C4H C5H -157.62(18)
O15H C4H C5H C6H -45.0(2)
C17H C4H C5H C6H -163.1(2)
C3H C4H C5H C6H 75.3(2)
C4H C5H C6H C7H -66.5(3)
C5H C6H C7H C8H 133.2(3)
C6H C7H C8H C20H 0.8(4)
C6H C7H C8H C9H 179.3(2)
C7H C8H C9H C10H 134.9(2)
C20H C8H C9H C10H -46.4(3)
C8H C9H C10H C11H -61.0(3)
C9H C10H C11H C12H 127.3(3)
C10H C11H C12H C19H -0.5(4)
C10H C11H C12H C13H -177.1(2)
C11H C12H C13H C14H 105.3(2)
C19H C12H C13H C14H -71.6(3)
C2H C1H C14H C13H -73.6(2)
C16H C1H C14H C13H 158.7(2)
C12H C13H C14H C1H -56.5(3)
C17H C4H O15H C16H -83.9(2)
C5H C4H O15H C16H 159.34(17)
C3H C4H O15H C16H 40.4(2)
C4H O15H C16H C22H 77.4(2)
C4H O15H C16H C21H -165.99(17)
C4H O15H C16H C1H -48.0(2)
C2H C1H C16H O15H 57.6(2)
C14H C1H C16H O15H -173.71(18)
C2H C1H C16H C22H -66.4(2)
C14H C1H C16H C22H 62.2(3)
C2H C1H C16H C21H 169.52(18)
C14H C1H C16H C21H -61.8(3)
C14I C1I C2I C3I 165.72(18)
C16I C1I C2I C3I -64.2(2)
C1I C2I C3I O18I 177.96(16)
C1I C2I C3I C4I 52.4(2)
O18I C3I C4I O15I -163.96(18)
C2I C3I C4I O15I -37.7(3)
O18I C3I C4I C17I -39.0(2)
C2I C3I C4I C17I 87.2(2)
O18I C3I C4I C5I 80.6(2)
C2I C3I C4I C5I -153.08(19)
O15I C4I C5I C6I -41.5(3)
C17I C4I C5I C6I -158.9(2)
C3I C4I C5I C6I 79.3(3)
C4I C5I C6I C7I -67.9(3)
C5I C6I C7I C8I 136.1(3)
C6I C7I C8I C20I -2.6(4)
C6I C7I C8I C9I 174.8(2)
C7I C8I C9I C10I 134.3(2)
C20I C8I C9I C10I -48.0(3)
C8I C9I C10I C11I -59.3(3)
C9I C10I C11I C12I 126.8(3)
C10I C11I C12I C13I -176.4(2)
C10I C11I C12I C19I 1.0(4)
C11I C12I C13I C14I 106.2(2)
C19I C12I C13I C14I -71.5(2)
C2I C1I C14I C13I -76.8(2)
C16I C1I C14I C13I 157.07(19)
C12I C13I C14I C1I -58.7(3)
C17I C4I O15I C16I -87.8(2)
C5I C4I O15I C16I 156.13(18)
C3I C4I O15I C16I 38.0(3)
C4I O15I C16I C22I 77.6(2)
C4I O15I C16I C21I -166.71(19)
C4I O15I C16I C1I -49.0(2)
C14I C1I C16I O15I -172.78(18)
C2I C1I C16I O15I 59.5(2)
C14I C1I C16I C22I 61.8(3)
C2I C1I C16I C22I -65.9(2)
C14I C1I C16I C21I -61.5(3)
C2I C1I C16I C21I 170.79(18)
C14J C1J C2J C3J 165.49(18)
C16J C1J C2J C3J -64.5(2)
C1J C2J C3J O18J 178.61(16)
C1J C2J C3J C4J 52.9(2)
O18J C3J C4J O15J -164.36(16)
C2J C3J C4J O15J -37.5(2)
O18J C3J C4J C17J -40.4(2)
C2J C3J C4J C17J 86.4(2)
O18J C3J C4J C5J 79.5(2)
C2J C3J C4J C5J -153.64(18)
O15J C4J C5J C6J -40.4(2)
C17J C4J C5J C6J -157.9(2)
C3J C4J C5J C6J 80.1(2)
C4J C5J C6J C7J -69.0(3)
C5J C6J C7J C8J 136.5(3)
C6J C7J C8J C20J -1.8(4)
C6J C7J C8J C9J 176.1(2)
C7J C8J C9J C10J 133.5(2)
C20J C8J C9J C10J -48.4(3)
C8J C9J C10J C11J -60.0(3)
C9J C10J C11J C12J 126.2(3)
C10J C11J C12J C19J 1.9(4)
C10J C11J C12J C13J -175.8(2)
C11J C12J C13J C14J 105.9(2)
C19J C12J C13J C14J -72.0(2)
C2J C1J C14J C13J -77.3(2)
C16J C1J C14J C13J 156.7(2)
C12J C13J C14J C1J -58.3(3)
C17J C4J O15J C16J -87.7(2)
C5J C4J O15J C16J 155.64(18)
C3J C4J O15J C16J 37.3(3)
C4J O15J C16J C21J -166.24(18)
C4J O15J C16J C22J 77.5(2)
C4J O15J C16J C1J -48.4(2)
C2J C1J C16J O15J 59.4(2)
C14J C1J C16J O15J -172.99(18)
C2J C1J C16J C21J 170.97(19)
C14J C1J C16J C21J -61.4(3)
C2J C1J C16J C22J -65.8(2)
C14J C1J C16J C22J 61.8(3)
C16K C1K C2K C3K -64.3(2)
C14K C1K C2K C3K 165.08(19)
C1K C2K C3K O18K 177.54(18)
C1K C2K C3K C4K 53.8(2)
O18K C3K C4K O15K -163.46(17)
C2K C3K C4K O15K -40.0(3)
O18K C3K C4K C17K -39.0(2)
C2K C3K C4K C17K 84.5(2)
O18K C3K C4K C5K 81.1(2)
C2K C3K C4K C5K -155.39(19)
O15K C4K C5K C6K -47.1(3)
C17K C4K C5K C6K -164.9(2)
C3K C4K C5K C6K 73.2(3)
C4K C5K C6K C7K -66.6(3)
C5K C6K C7K C8K 134.6(3)
C6K C7K C8K C20K 1.2(4)
C6K C7K C8K C9K 179.7(2)
C7K C8K C9K C10K 134.7(2)
C20K C8K C9K C10K -46.7(3)
C8K C9K C10K C11K -59.4(3)
C9K C10K C11K C12K 126.6(3)
C10K C11K C12K C13K -176.8(2)
C10K C11K C12K C19K 0.4(4)
C11K C12K C13K C14K 102.6(3)
C19K C12K C13K C14K -74.8(3)
C2K C1K C14K C13K -70.2(3)
C16K C1K C14K C13K 163.3(2)
C12K C13K C14K C1K -56.1(3)
C17K C4K O15K C16K -84.7(2)
C5K C4K O15K C16K 159.06(19)
C3K C4K O15K C16K 40.0(3)
C4K O15K C16K C21K -167.4(2)
C4K O15K C16K C1K -50.2(3)
C4K O15K C16K C22K 76.7(3)
C2K C1K C16K O15K 59.9(2)
C14K C1K C16K O15K -171.96(19)
C2K C1K C16K C21K 171.34(19)
C14K C1K C16K C21K -60.5(3)
C2K C1K C16K C22K -65.4(2)
C14K C1K C16K C22K 62.7(3)
C14L C1L C2L C3L 162.51(19)
C16L C1L C2L C3L -65.9(2)
C1L C2L C3L O18L -178.00(17)
C1L C2L C3L C4L 55.6(2)
O18L C3L C4L O15L -168.57(17)
C2L C3L C4L O15L -40.6(2)
O18L C3L C4L C17L -45.0(2)
C2L C3L C4L C17L 83.0(2)
O18L C3L C4L C5L 75.5(2)
C2L C3L C4L C5L -156.50(17)
O15L C4L C5L C6L -46.3(2)
C17L C4L C5L C6L -163.79(18)
C3L C4L C5L C6L 74.4(2)
C4L C5L C6L C7L -68.0(3)
C5L C6L C7L C8L 140.8(2)
C6L C7L C8L C20L 0.8(4)
C6L C7L C8L C9L 178.9(2)
C7L C8L C9L C10L 129.1(2)
C20L C8L C9L C10L -52.6(3)
C8L C9L C10L C11L -62.2(3)
C9L C10L C11L C12L 127.0(3)
C10L C11L C12L C19L -0.8(4)
C10L C11L C12L C13L -178.2(2)
C11L C12L C13L C14L 108.3(2)
C19L C12L C13L C14L -69.4(3)
C2L C1L C14L C13L -74.1(2)
C16L C1L C14L C13L 158.05(19)
C12L C13L C14L C1L -56.8(2)
C17L C4L O15L C16L -86.6(2)
C5L C4L O15L C16L 156.65(18)
C3L C4L O15L C16L 37.6(3)
C4L O15L C16L C21L -163.80(19)
C4L O15L C16L C22L 79.8(2)
C4L O15L C16L C1L -46.8(2)
C14L C1L C16L O15L -171.99(19)
C2L C1L C16L O15L 59.2(2)
C14L C1L C16L C21L -60.9(3)
C2L C1L C16L C21L 170.26(18)
C14L C1L C16L C22L 62.9(3)
C2L C1L C16L C22L -65.9(2)
